data_4127018
loop_
_publ_author_name
'Wang, Zhao-Yang'
'Wang, Meng-Qi'
'Li, Yan-Ling'
'Luo, Peng'
'Jia, Tong-Tong'
'Huang, Ren-Wu'
'Zang, Shuang-Quan'
'Mak, Thomas C. W.'

_publ_section_title
;
 Atomically Precise Site-Specific Tailoring and Directional Assembly of
 Superatomic Silver Nanoclusters.
;
_journal_name_full 'Journal of the American Chemical Society'
_journal_paper_doi 10.1021/jacs.7b11338
_journal_year 2018
_chemical_formula_moiety 'C60 H116 Ag14 B60 N8 S12, 3(C H2 Cl2)'
_chemical_formula_sum 'C63 H122 Ag14 B60 Cl6 N8 S12'
_chemical_formula_weight 3747.88
_space_group_crystal_system orthorhombic
_space_group_IT_number 61
_space_group_name_Hall '-P 2ac 2ab'
_space_group_name_H-M_alt 'P b c a'
_symmetry_space_group_name_Hall '-P 2ac 2ab'
_symmetry_space_group_name_H-M 'P b c a'
_atom_sites_solution_hydrogens geom
_atom_sites_solution_primary direct
_audit_creation_date 2017-10-19
_audit_creation_method
;
Olex2 1.2
(compiled 2017.08.10 svn.r3458 for OlexSys, GUI svn.r5381)
;
_cell_angle_alpha 90
_cell_angle_beta 90
_cell_angle_gamma 90
_cell_formula_units_Z 4
_cell_length_a 18.37789(16)
_cell_length_b 25.1011(2)
_cell_length_c 28.6642(3)
_cell_measurement_reflns_used 30736
_cell_measurement_temperature 150.00(10)
_cell_measurement_theta_max 72.5000
_cell_measurement_theta_min 3.8500
_cell_volume 13222.9(2)
_computing_cell_refinement 'CrysAlisPro 1.171.38.41k (Rigaku OD, 2015)'
_computing_data_collection 'CrysAlisPro 1.171.38.41k (Rigaku OD, 2015)'
_computing_data_reduction 'CrysAlisPro 1.171.38.41k (Rigaku OD, 2015)'
_computing_molecular_graphics 'Olex2 (Dolomanov et al., 2009)'
_computing_publication_material 'Olex2 (Dolomanov et al., 2009)'
_computing_structure_refinement 'ShelXL (Sheldrick, 2015)'
_computing_structure_solution 'ShelXS (Sheldrick, 2008)'
_diffrn_ambient_environment N~2~
_diffrn_ambient_temperature 150.00(10)
_diffrn_detector 'CCD plate'
_diffrn_measured_fraction_theta_full 0.992
_diffrn_measured_fraction_theta_max 0.997
_diffrn_measurement_details
;
List of Runs (angles in degrees, time in seconds):

  # Type    Start    End  Width  t~exp~   \w     \q     \k     \f   Frames
--------------------------------------------------------------------------
  1  \w    -37.00  44.00   0.50    0.50    --   45.20 -77.00   0.00  162
  2  \w     29.00  55.00   0.50    1.00    --  100.10 -82.00-120.00   52
  3  \w     76.00 119.00   0.50    1.00    --  100.10 -82.00-120.00   86
  4  \w     77.00 103.00   0.50    1.00    --  100.10 -82.00-150.00   52
  5  \w     11.00 144.00   0.50    1.00    --  100.10 -82.00 -90.00  266
  6  \w    146.00 186.00   0.50    1.00    --  100.10  45.00 -60.00   80
  7  \w     92.00 128.00   0.50    0.50    --   45.20  82.00   0.00   72
  8  \w    -33.00  60.00   0.50    0.50    --   45.20 -82.00 -60.00  186
  9  \w     98.00 132.00   0.50    1.00    --  100.10  45.00 -60.00   68
 10  \w     59.00 189.00   0.50    1.00    --  100.10  45.00-150.00  260
;
_diffrn_measurement_device 'four-circle diffractometer'
_diffrn_measurement_method '\w scans'
_diffrn_orient_matrix_type 'CrysAlisPro convention (1999,Acta A55,543-557)'
_diffrn_orient_matrix_UB_11 0.0148884000
_diffrn_orient_matrix_UB_12 -0.0035655000
_diffrn_orient_matrix_UB_13 -0.0528099000
_diffrn_orient_matrix_UB_21 0.0824307000
_diffrn_orient_matrix_UB_22 0.0014273000
_diffrn_orient_matrix_UB_23 0.0095018000
_diffrn_orient_matrix_UB_31 0.0010990000
_diffrn_orient_matrix_UB_32 -0.0612761000
_diffrn_orient_matrix_UB_33 0.0033331000
_diffrn_radiation_monochromator graphite
_diffrn_radiation_probe x-ray
_diffrn_radiation_type CuK\a
_diffrn_radiation_wavelength 1.54184
_diffrn_reflns_av_R_equivalents 0.0493
_diffrn_reflns_av_unetI/netI 0.0397
_diffrn_reflns_Laue_measured_fraction_full 0.992
_diffrn_reflns_Laue_measured_fraction_max 0.997
_diffrn_reflns_limit_h_max 22
_diffrn_reflns_limit_h_min -22
_diffrn_reflns_limit_k_max 21
_diffrn_reflns_limit_k_min -29
_diffrn_reflns_limit_l_max 34
_diffrn_reflns_limit_l_min -34
_diffrn_reflns_number 49208
_diffrn_reflns_point_group_measured_fraction_full 0.992
_diffrn_reflns_point_group_measured_fraction_max 0.997
_diffrn_reflns_theta_full 67.684
_diffrn_reflns_theta_max 67.498
_diffrn_reflns_theta_min 3.083
_diffrn_source 'fine-focus sealed X-ray tube'
_diffrn_source_type 'Enhance (Cu) X-ray Source'
_exptl_absorpt_coefficient_mu 19.406
_exptl_absorpt_correction_T_max 0.264
_exptl_absorpt_correction_T_min 0.038
_exptl_absorpt_correction_type analytical
_exptl_absorpt_process_details
;
CrysAlisPro 1.171.38.41k (Rigaku Oxford Diffraction, 2015)
Analytical numeric absorption correction using a multifaceted crystal
            model based on expressions derived by R.C. Clark & J.S. Reid.
(Clark, R. C. & Reid, J. S. (1995). Acta Cryst. A51, 887-897)
Empirical absorption correction using spherical harmonics,
 implemented in SCALE3 ABSPACK scaling algorithm.
;
_exptl_crystal_colour colourless
_exptl_crystal_colour_primary colourless
_exptl_crystal_density_diffrn 1.883
_exptl_crystal_description block
_exptl_crystal_F_000 7232
_exptl_crystal_size_max 0.253
_exptl_crystal_size_mid 0.178
_exptl_crystal_size_min 0.111
_refine_diff_density_max 1.631
_refine_diff_density_min -1.778
_refine_diff_density_rms 0.139
_refine_ls_extinction_method none
_refine_ls_goodness_of_fit_ref 1.112
_refine_ls_hydrogen_treatment constr
_refine_ls_matrix_type full
_refine_ls_number_parameters 752
_refine_ls_number_reflns 11871
_refine_ls_number_restraints 42
_refine_ls_restrained_S_all 1.116
_refine_ls_R_factor_all 0.0474
_refine_ls_R_factor_gt 0.0453
_refine_ls_shift/su_max 0.001
_refine_ls_shift/su_mean 0.000
_refine_ls_structure_factor_coef Fsqd
_refine_ls_weighting_details
;
 w=1/[\s^2^(Fo^2^)+(0.0472P)^2^+67.0051P]
 where P=(Fo^2^+2Fc^2^)/3
;
_refine_ls_weighting_scheme calc
_refine_ls_wR_factor_gt 0.1149
_refine_ls_wR_factor_ref 0.1163
_reflns_Friedel_coverage 0.000
_reflns_number_gt 11259
_reflns_number_total 11871
_reflns_threshold_expression 'I > 2\s(I)'
_cod_data_source_file ja7b11338_si_004.cif
_cod_data_source_block hy
_cod_database_code 4127018
_shelxl_version_number 2013-2
_chemical_oxdiff_formula 'C63 H122 N8 Ag14 S12 B60 Cl6'
_chemical_oxdiff_usercomment st
_shelx_space_group_comment
;
The symmetry employed for this shelxl refinement is uniquely defined
by the following loop, which should always be used as a source of
symmetry information in preference to the above space-group names.
They are only intended as comments.
;
_reflns_odcompleteness_completeness 95.25
_reflns_odcompleteness_iscentric 1
_reflns_odcompleteness_theta 74.33
_olex2_refinement_description
;
1. Fixed Uiso
 At 1.2 times of:
  All B(H) groups, All C(H) groups, All C(H,H) groups
 At 1.5 times of:
  All C(H,H,H) groups
2. Restrained distances
 Cl3-C32 \\sim Cl4-C32 \\sim Cl2-C31 \\sim Cl1-C31
 with sigma of 0.01
3. Uiso/Uaniso restraints and constraints
Uanis(C32) \\sim Ueq, Uanis(Cl4) \\sim Ueq, Uanis(Cl3) \\sim Ueq, Uanis(Cl2)
\\sim Ueq, Uanis(C31) \\sim Ueq, Uanis(Cl1) \\sim Ueq: with sigma of 0.01 and
sigma for terminal atoms of 0.02
4. Others
 Fixed Sof: Cl3(0.5) Cl4(0.5) C32(0.5) H32A(0.5) H32B(0.5)
5.a Secondary CH2 refined with riding coordinates:
 C31(H31A,H31B), C32(H32A,H32B)
5.b Aromatic/amide H refined with riding coordinates:
 C7(H7), C8(H8), C10(H10), C11(H11), C13(H13), C14(H14), C16(H16), C17(H17),
 C19(H19), C20(H20), C22(H22), C23(H23), C25(H25), C26(H26), C28(H28), C29(H29)
5.c Idealised Me refined as rotating group:
 C12(H12A,H12B,H12C), C18(H18A,H18B,H18C), C24(H24A,H24B,H24C), C30(H30A,H30B,
 H30C)
5.d Boron cage BH refined with riding coordinates:
 B1(H1), B2(H2), B3(H3), B4(H4), B5(H5), B6(H6), B7(H7A), B8(H8A), B9(H9),
 B10(H10A), B11(H11A), B12(H12), B13(H13A), B14(H14A), B15(H15), B16(H16A),
 B17(H17A), B18(H18), B19(H19A), B20(H20A), B21(H21), B22(H22A), B23(H23A),
 B24(H24), B25(H25A), B26(H26A), B27(H27), B28(H28A), B29(H29A), B30(H30)
;
_olex2_submission_original_sample_id NC-3
_olex2_submission_special_instructions 'No special instructions were received'
_oxdiff_exptl_absorpt_empirical_details
;
Empirical correction (ABSPACK) includes:
- Absorption correction using spherical harmonics
- Frame scaling
- Detector area scaling
;
_oxdiff_exptl_absorpt_empirical_full_max 1.514
_oxdiff_exptl_absorpt_empirical_full_min 0.601

loop_
_space_group_symop_operation_xyz
'x, y, z'
'-x+1/2, -y, z+1/2'
'x+1/2, -y+1/2, -z'
'-x, y+1/2, -z+1/2'
'-x, -y, -z'
'x-1/2, y, -z-1/2'
'-x-1/2, y-1/2, z'
'x, -y-1/2, z-1/2'

loop_
_atom_site_label
_atom_site_type_symbol
_atom_site_fract_x
_atom_site_fract_y
_atom_site_fract_z
_atom_site_U_iso_or_equiv
_atom_site_adp_type
_atom_site_occupancy
_atom_site_site_symmetry_order
_atom_site_calc_flag
_atom_site_refinement_flags_posn
_atom_site_refinement_flags_adp
_atom_site_refinement_flags_occupancy
Ag1 Ag 0.45116(2) 0.43740(2) 0.02709(2) 0.02933(11) Uani 1 1 d . . .
Ag2 Ag 0.51444(2) 0.46167(2) -0.05783(2) 0.02977(11) Uani 1 1 d . . .
Ag3 Ag 0.59308(2) 0.47334(2) 0.02350(2) 0.02969(11) Uani 1 1 d . . .
Ag4 Ag 0.32466(2) 0.49900(2) 0.07217(2) 0.03968(12) Uani 1 1 d . . .
Ag5 Ag 0.53892(3) 0.44049(2) 0.12352(2) 0.04186(13) Uani 1 1 d . . .
Ag6 Ag 0.56698(3) 0.35667(2) -0.01123(2) 0.03810(12) Uani 1 1 d . . .
Ag7 Ag 0.35084(3) 0.41362(2) -0.06753(2) 0.04473(13) Uani 1 1 d . . .
S1 S 0.43845(8) 0.45592(6) -0.12864(5) 0.0329(3) Uani 1 1 d . . .
S2 S 0.61563(7) 0.40428(5) -0.08450(5) 0.0312(3) Uani 1 1 d . . .
S3 S 0.71433(7) 0.51566(5) 0.01744(5) 0.0297(3) Uani 1 1 d . . .
S4 S 0.63099(7) 0.39189(5) 0.06624(5) 0.0301(3) Uani 1 1 d . . .
S5 S 0.39877(8) 0.42101(5) 0.10587(5) 0.0311(3) Uani 1 1 d . . .
S6 S 0.42059(8) 0.35024(5) -0.00738(5) 0.0314(3) Uani 1 1 d . . .
N1 N 0.5807(3) 0.26605(19) -0.01015(18) 0.0328(11) Uani 1 1 d . . .
N2 N 0.5505(3) 0.4089(2) 0.19865(18) 0.0388(12) Uani 1 1 d . . .
N3 N 0.2138(3) 0.5172(2) 0.10496(19) 0.0380(11) Uani 1 1 d . . .
N4 N 0.2783(3) 0.3564(2) -0.11035(19) 0.0399(12) Uani 1 1 d . . .
C1 C 0.4944(3) 0.4118(2) -0.1617(2) 0.0324(12) Uani 1 1 d . . .
C2 C 0.5797(3) 0.3861(2) -0.1396(2) 0.0345(13) Uani 1 1 d . . .
C3 C 0.7667(3) 0.4648(2) 0.0445(2) 0.0272(11) Uani 1 1 d . . .
C4 C 0.7264(3) 0.4045(2) 0.0673(2) 0.0287(11) Uani 1 1 d . . .
C5 C 0.3674(3) 0.3544(2) 0.0967(2) 0.0311(12) Uani 1 1 d . . .
C6 C 0.3785(3) 0.3202(2) 0.0420(2) 0.0306(12) Uani 1 1 d . . .
C7 C 0.6216(4) 0.2421(2) 0.0218(2) 0.0394(14) Uani 1 1 d . . .
H7 H 0.6477 0.2633 0.0426 0.047 Uiso 1 1 calc R . .
C8 C 0.6273(4) 0.1875(3) 0.0257(2) 0.0452(16) Uani 1 1 d . . .
H8 H 0.6569 0.1725 0.0485 0.054 Uiso 1 1 calc R . .
C9 C 0.5891(4) 0.1550(2) -0.0045(2) 0.0378(14) Uani 1 1 d . . .
C10 C 0.5465(3) 0.1797(2) -0.0380(2) 0.0331(12) Uani 1 1 d . . .
H10 H 0.5196 0.1595 -0.0590 0.040 Uiso 1 1 calc R . .
C11 C 0.5446(3) 0.2348(2) -0.0397(2) 0.0332(12) Uani 1 1 d . . .
H11 H 0.5165 0.2508 -0.0628 0.040 Uiso 1 1 calc R . .
C12 C 0.5932(5) 0.0954(3) -0.0013(3) 0.057(2) Uani 1 1 d . . .
H12A H 0.6413 0.0851 0.0082 0.086 Uiso 1 1 calc GR . .
H12B H 0.5825 0.0801 -0.0312 0.086 Uiso 1 1 calc GR . .
H12C H 0.5585 0.0830 0.0213 0.086 Uiso 1 1 calc GR . .
C13 C 0.6148(4) 0.3941(3) 0.2161(3) 0.0516(17) Uani 1 1 d . . .
H13 H 0.6561 0.3985 0.1978 0.062 Uiso 1 1 calc R . .
C14 C 0.6227(4) 0.3726(3) 0.2602(3) 0.0534(18) Uani 1 1 d . . .
H14 H 0.6686 0.3629 0.2709 0.064 Uiso 1 1 calc R . .
C15 C 0.5629(4) 0.3656(3) 0.2882(2) 0.0455(16) Uani 1 1 d . . .
C16 C 0.4968(4) 0.3824(3) 0.2710(3) 0.0562(19) Uani 1 1 d . . .
H16 H 0.4551 0.3798 0.2892 0.067 Uiso 1 1 calc R . .
C17 C 0.4928(4) 0.4032(3) 0.2267(3) 0.0502(17) Uani 1 1 d . . .
H17 H 0.4475 0.4138 0.2156 0.060 Uiso 1 1 calc R . .
C18 C 0.5698(5) 0.3410(3) 0.3364(3) 0.064(2) Uani 1 1 d . . .
H18A H 0.5770 0.3033 0.3335 0.095 Uiso 1 1 calc GR . .
H18B H 0.5262 0.3477 0.3539 0.095 Uiso 1 1 calc GR . .
H18C H 0.6106 0.3565 0.3523 0.095 Uiso 1 1 calc GR . .
C19 C 0.1638(4) 0.4789(3) 0.1136(3) 0.0463(16) Uani 1 1 d . . .
H19 H 0.1780 0.4435 0.1100 0.056 Uiso 1 1 calc R . .
C20 C 0.0941(4) 0.4885(3) 0.1272(3) 0.0488(17) Uani 1 1 d . . .
H20 H 0.0625 0.4603 0.1331 0.059 Uiso 1 1 calc R . .
C21 C 0.0704(4) 0.5404(3) 0.1322(2) 0.0453(16) Uani 1 1 d . . .
C22 C 0.1209(4) 0.5801(3) 0.1238(2) 0.0447(16) Uani 1 1 d . . .
H22 H 0.1077 0.6157 0.1270 0.054 Uiso 1 1 calc R . .
C23 C 0.1900(3) 0.5671(2) 0.1108(2) 0.0372(13) Uani 1 1 d . . .
H23 H 0.2228 0.5948 0.1057 0.045 Uiso 1 1 calc R . .
C24 C -0.0066(4) 0.5527(4) 0.1465(3) 0.064(2) Uani 1 1 d . . .
H24A H -0.0373 0.5531 0.1194 0.096 Uiso 1 1 calc GR . .
H24B H -0.0081 0.5870 0.1613 0.096 Uiso 1 1 calc GR . .
H24C H -0.0235 0.5260 0.1679 0.096 Uiso 1 1 calc GR . .
C25 C 0.2900(4) 0.3043(3) -0.1081(2) 0.0448(15) Uani 1 1 d . . .
H25 H 0.3317 0.2920 -0.0933 0.054 Uiso 1 1 calc R . .
C26 C 0.2422(5) 0.2677(3) -0.1272(2) 0.0519(18) Uani 1 1 d . . .
H26 H 0.2538 0.2316 -0.1262 0.062 Uiso 1 1 calc R . .
C27 C 0.1773(4) 0.2836(3) -0.1476(2) 0.0495(17) Uani 1 1 d . . .
C28 C 0.1665(4) 0.3382(3) -0.1512(2) 0.0488(17) Uani 1 1 d . . .
H28 H 0.1252 0.3515 -0.1660 0.059 Uiso 1 1 calc R . .
C29 C 0.2175(4) 0.3725(3) -0.1326(2) 0.0476(16) Uani 1 1 d . . .
H29 H 0.2095 0.4089 -0.1356 0.057 Uiso 1 1 calc R . .
C30 C 0.1225(6) 0.2445(4) -0.1657(3) 0.076(3) Uani 1 1 d . . .
H30A H 0.1413 0.2274 -0.1931 0.114 Uiso 1 1 calc GR . .
H30B H 0.0782 0.2629 -0.1733 0.114 Uiso 1 1 calc GR . .
H30C H 0.1128 0.2182 -0.1422 0.114 Uiso 1 1 calc GR . .
B1 B 0.5025(4) 0.3464(3) -0.1426(3) 0.0378(15) Uani 1 1 d . . .
H1 H 0.4749 0.3317 -0.1111 0.045 Uiso 1 1 calc R . .
B2 B 0.5903(4) 0.3227(3) -0.1598(3) 0.0415(17) Uani 1 1 d . . .
H2 H 0.6185 0.2911 -0.1404 0.050 Uiso 1 1 calc R . .
B3 B 0.6372(4) 0.3778(3) -0.1852(3) 0.0427(17) Uani 1 1 d . . .
H3 H 0.6965 0.3828 -0.1823 0.051 Uiso 1 1 calc R . .
B4 B 0.5972(5) 0.3285(3) -0.2210(3) 0.050(2) Uani 1 1 d . . .
H4 H 0.6307 0.3007 -0.2415 0.059 Uiso 1 1 calc R . .
B5 B 0.5890(5) 0.3968(3) -0.2360(3) 0.0471(18) Uani 1 1 d . . .
H5 H 0.6176 0.4138 -0.2663 0.057 Uiso 1 1 calc R . .
B6 B 0.5135(5) 0.3540(3) -0.2429(3) 0.0490(19) Uani 1 1 d . . .
H6 H 0.4929 0.3426 -0.2775 0.059 Uiso 1 1 calc R . .
B7 B 0.5136(5) 0.3087(3) -0.1948(3) 0.0454(18) Uani 1 1 d . . .
H7A H 0.4924 0.2679 -0.1980 0.054 Uiso 1 1 calc R . .
B8 B 0.4538(4) 0.3645(3) -0.1942(3) 0.0406(16) Uani 1 1 d . . .
H8A H 0.3944 0.3598 -0.1967 0.049 Uiso 1 1 calc R . .
B9 B 0.5001(4) 0.4194(3) -0.2205(3) 0.0413(16) Uani 1 1 d . . .
H9 H 0.4715 0.4506 -0.2402 0.050 Uiso 1 1 calc R . .
B10 B 0.5763(4) 0.4333(3) -0.1835(3) 0.0373(15) Uani 1 1 d . . .
H10A H 0.5958 0.4743 -0.1781 0.045 Uiso 1 1 calc R . .
B11 B 0.7859(4) 0.3541(2) 0.0584(2) 0.0314(14) Uani 1 1 d . . .
H11A H 0.7689 0.3128 0.0516 0.038 Uiso 1 1 calc R . .
B12 B 0.7758(4) 0.3848(3) 0.1140(2) 0.0331(14) Uani 1 1 d . . .
H12 H 0.7520 0.3637 0.1440 0.040 Uiso 1 1 calc R . .
B13 B 0.8633(4) 0.3688(3) 0.0925(3) 0.0369(15) Uani 1 1 d . . .
H13A H 0.8967 0.3373 0.1083 0.044 Uiso 1 1 calc R . .
B14 B 0.9025(3) 0.4286(3) 0.0702(3) 0.0336(14) Uani 1 1 d . . .
H14A H 0.9615 0.4356 0.0719 0.040 Uiso 1 1 calc R . .
B15 B 0.8634(4) 0.3812(3) 0.0309(2) 0.0330(14) Uani 1 1 d . . .
H15 H 0.8965 0.3575 0.0066 0.040 Uiso 1 1 calc R . .
B16 B 0.8502(3) 0.4502(3) 0.0219(2) 0.0303(13) Uani 1 1 d . . .
H16A H 0.8748 0.4709 -0.0080 0.036 Uiso 1 1 calc R . .
B17 B 0.7754(3) 0.4051(3) 0.0155(2) 0.0296(13) Uani 1 1 d . . .
H17A H 0.7493 0.3978 -0.0184 0.035 Uiso 1 1 calc R . .
B18 B 0.7594(4) 0.4540(3) 0.1041(2) 0.0327(14) Uani 1 1 d . . .
H18 H 0.7233 0.4778 0.1265 0.039 Uiso 1 1 calc R . .
B19 B 0.8471(4) 0.4313(3) 0.1217(3) 0.0358(15) Uani 1 1 d . . .
H19A H 0.8695 0.4403 0.1564 0.043 Uiso 1 1 calc R . .
B20 B 0.8388(3) 0.4812(3) 0.0778(2) 0.0328(14) Uani 1 1 d . . .
H20A H 0.8556 0.5226 0.0844 0.039 Uiso 1 1 calc R . .
B21 B 0.4309(4) 0.3045(3) 0.0899(3) 0.0342(14) Uani 1 1 d . . .
H21 H 0.4897 0.3125 0.0908 0.041 Uiso 1 1 calc R . .
B22 B 0.3931(4) 0.2543(3) 0.0534(3) 0.0382(16) Uani 1 1 d . . .
H22A H 0.4274 0.2282 0.0319 0.046 Uiso 1 1 calc R . .
B23 B 0.3068(4) 0.2790(3) 0.0340(3) 0.0369(15) Uani 1 1 d . . .
H23A H 0.2845 0.2692 -0.0006 0.044 Uiso 1 1 calc R . .
B24 B 0.3891(5) 0.2471(3) 0.1145(3) 0.0446(18) Uani 1 1 d . . .
H24 H 0.4212 0.2161 0.1322 0.054 Uiso 1 1 calc R . .
B25 B 0.3112(4) 0.2319(3) 0.0801(3) 0.0452(18) Uani 1 1 d . . .
H25A H 0.2918 0.1908 0.0755 0.054 Uiso 1 1 calc R . .
B26 B 0.3747(4) 0.3099(3) 0.1409(3) 0.0394(16) Uani 1 1 d . . .
H26A H 0.3974 0.3194 0.1755 0.047 Uiso 1 1 calc R . .
B27 B 0.2992(5) 0.2657(3) 0.1336(3) 0.0469(19) Uani 1 1 d . . .
H27 H 0.2721 0.2465 0.1634 0.056 Uiso 1 1 calc R . .
B28 B 0.2501(4) 0.2866(3) 0.0840(3) 0.0427(17) Uani 1 1 d . . .
H28A H 0.1908 0.2814 0.0816 0.051 Uiso 1 1 calc R . .
B29 B 0.2941(3) 0.3433(3) 0.0600(2) 0.0325(14) Uani 1 1 d . . .
H29A H 0.2654 0.3758 0.0419 0.039 Uiso 1 1 calc R . .
B30 B 0.2886(4) 0.3346(3) 0.1217(3) 0.0372(15) Uani 1 1 d . . .
H30 H 0.2548 0.3607 0.1436 0.045 Uiso 1 1 calc R . .
Cl1 Cl 0.2960(3) 0.4675(2) -0.22544(18) 0.1545(17) Uani 1 1 d D U .
Cl2 Cl 0.2060(2) 0.55022(19) -0.2595(2) 0.1510(17) Uani 1 1 d D U .
C31 C 0.2604(8) 0.4980(4) -0.2725(5) 0.130(5) Uani 1 1 d D U .
H31A H 0.2326 0.4722 -0.2903 0.156 Uiso 1 1 calc R . .
H31B H 0.2999 0.5105 -0.2921 0.156 Uiso 1 1 calc R . .
Cl3 Cl 0.1963(5) 0.6959(5) -0.2330(3) 0.167(4) Uani 0.5 1 d D U P
Cl4 Cl 0.2079(8) 0.8029(6) -0.2486(4) 0.213(5) Uani 0.5 1 d D U P
C32 C 0.1489(14) 0.7529(7) -0.2395(17) 0.201(19) Uani 0.5 1 d D U P
H32A H 0.1160 0.7498 -0.2658 0.241 Uiso 0.5 1 calc R . P
H32B H 0.1204 0.7598 -0.2117 0.241 Uiso 0.5 1 calc R . P

loop_
_atom_site_aniso_label
_atom_site_aniso_U_11
_atom_site_aniso_U_22
_atom_site_aniso_U_33
_atom_site_aniso_U_23
_atom_site_aniso_U_13
_atom_site_aniso_U_12
Ag1 0.0266(2) 0.0206(2) 0.0408(2) 0.00132(16) 0.00292(16) -0.00147(14)
Ag2 0.0277(2) 0.0241(2) 0.0375(2) -0.00280(16) 0.00197(16) 0.00132(15)
Ag3 0.02262(19) 0.0242(2) 0.0422(2) 0.00154(16) -0.00026(16) 0.00198(15)
Ag4 0.0328(2) 0.0323(2) 0.0540(3) 0.00084(19) 0.00728(19) 0.00551(17)
Ag5 0.0433(3) 0.0407(3) 0.0416(2) 0.00524(19) -0.0005(2) -0.00302(19)
Ag6 0.0406(2) 0.0228(2) 0.0508(3) 0.00162(18) 0.0008(2) 0.00123(17)
Ag7 0.0411(3) 0.0345(3) 0.0586(3) -0.0062(2) 0.0042(2) -0.00077(19)
S1 0.0292(7) 0.0284(7) 0.0411(7) -0.0004(6) 0.0003(6) 0.0031(5)
S2 0.0273(7) 0.0276(7) 0.0387(7) -0.0018(6) 0.0023(6) 0.0017(5)
S3 0.0253(6) 0.0207(6) 0.0429(7) 0.0025(5) 0.0003(5) 0.0015(5)
S4 0.0247(6) 0.0226(6) 0.0430(7) 0.0015(5) 0.0006(5) -0.0011(5)
S5 0.0326(7) 0.0219(6) 0.0388(7) 0.0003(5) 0.0011(6) -0.0017(5)
S6 0.0292(7) 0.0255(7) 0.0395(7) -0.0014(5) 0.0034(6) -0.0029(5)
N1 0.029(2) 0.021(2) 0.048(3) -0.002(2) -0.002(2) 0.0024(19)
N2 0.037(3) 0.043(3) 0.037(3) 0.003(2) 0.000(2) 0.004(2)
N3 0.034(3) 0.034(3) 0.047(3) 0.003(2) 0.007(2) 0.001(2)
N4 0.046(3) 0.033(3) 0.041(3) 0.000(2) 0.005(2) -0.004(2)
C1 0.036(3) 0.028(3) 0.033(3) 0.001(2) 0.001(2) 0.000(2)
C2 0.041(3) 0.024(3) 0.039(3) 0.000(2) 0.006(3) 0.006(2)
C3 0.019(2) 0.021(3) 0.042(3) 0.001(2) -0.002(2) -0.001(2)
C4 0.027(3) 0.021(3) 0.038(3) 0.001(2) 0.002(2) 0.000(2)
C5 0.027(3) 0.026(3) 0.041(3) 0.002(2) 0.004(2) -0.002(2)
C6 0.026(3) 0.021(3) 0.045(3) -0.001(2) 0.000(2) -0.003(2)
C7 0.039(3) 0.030(3) 0.050(4) -0.002(3) -0.012(3) -0.005(3)
C8 0.047(4) 0.035(3) 0.053(4) 0.007(3) -0.017(3) 0.001(3)
C9 0.038(3) 0.027(3) 0.048(4) 0.004(3) -0.003(3) 0.002(2)
C10 0.028(3) 0.029(3) 0.042(3) -0.003(2) 0.002(2) -0.005(2)
C11 0.028(3) 0.029(3) 0.042(3) 0.000(3) -0.001(2) 0.002(2)
C12 0.066(5) 0.031(4) 0.076(5) 0.002(3) -0.019(4) 0.000(3)
C13 0.038(4) 0.067(5) 0.050(4) 0.004(4) 0.007(3) 0.006(3)
C14 0.048(4) 0.061(5) 0.051(4) 0.004(3) -0.006(3) 0.012(4)
C15 0.059(4) 0.037(4) 0.041(3) 0.000(3) -0.003(3) -0.005(3)
C16 0.048(4) 0.073(5) 0.047(4) 0.009(4) 0.010(3) -0.007(4)
C17 0.043(4) 0.058(5) 0.050(4) 0.002(3) 0.002(3) 0.005(3)
C18 0.087(6) 0.055(5) 0.048(4) 0.011(4) -0.008(4) -0.020(4)
C19 0.042(4) 0.031(3) 0.066(4) 0.002(3) 0.008(3) -0.003(3)
C20 0.038(4) 0.045(4) 0.063(4) -0.002(3) 0.003(3) -0.011(3)
C21 0.032(3) 0.055(4) 0.049(4) -0.014(3) 0.000(3) -0.001(3)
C22 0.034(3) 0.042(4) 0.058(4) -0.011(3) 0.000(3) 0.007(3)
C23 0.033(3) 0.030(3) 0.049(3) -0.001(3) 0.005(3) -0.001(2)
C24 0.030(4) 0.082(6) 0.080(6) -0.029(5) 0.010(4) -0.006(4)
C25 0.053(4) 0.036(3) 0.046(4) 0.000(3) 0.002(3) 0.003(3)
C26 0.079(5) 0.028(3) 0.049(4) 0.003(3) -0.003(4) 0.003(3)
C27 0.060(5) 0.044(4) 0.045(4) 0.003(3) -0.001(3) -0.007(3)
C28 0.058(4) 0.046(4) 0.043(4) 0.005(3) -0.004(3) 0.006(3)
C29 0.063(4) 0.030(3) 0.049(4) 0.000(3) -0.003(3) 0.002(3)
C30 0.092(7) 0.065(6) 0.070(6) 0.005(4) -0.021(5) -0.027(5)
B1 0.047(4) 0.026(3) 0.041(4) -0.002(3) -0.003(3) -0.001(3)
B2 0.050(4) 0.028(4) 0.046(4) -0.007(3) 0.005(3) 0.008(3)
B3 0.041(4) 0.044(4) 0.043(4) -0.008(3) 0.008(3) 0.014(3)
B4 0.060(5) 0.041(4) 0.047(4) -0.008(3) 0.004(4) 0.015(4)
B5 0.046(4) 0.050(5) 0.045(4) -0.005(4) 0.005(3) 0.007(4)
B6 0.062(5) 0.043(4) 0.042(4) -0.005(3) 0.001(4) 0.001(4)
B7 0.062(5) 0.030(4) 0.044(4) -0.007(3) -0.004(4) -0.001(3)
B8 0.048(4) 0.033(4) 0.040(4) -0.004(3) -0.004(3) -0.002(3)
B9 0.047(4) 0.041(4) 0.036(4) -0.002(3) 0.000(3) 0.001(3)
B10 0.037(4) 0.032(4) 0.043(4) 0.003(3) 0.005(3) -0.001(3)
B11 0.030(3) 0.017(3) 0.047(4) 0.001(3) 0.000(3) 0.004(2)
B12 0.031(3) 0.027(3) 0.042(4) 0.003(3) -0.003(3) 0.003(3)
B13 0.028(3) 0.032(4) 0.051(4) 0.004(3) -0.004(3) 0.005(3)
B14 0.018(3) 0.033(3) 0.051(4) 0.000(3) -0.001(3) 0.001(2)
B15 0.029(3) 0.025(3) 0.045(4) 0.001(3) 0.000(3) 0.005(3)
B16 0.018(3) 0.027(3) 0.045(4) 0.001(3) -0.001(3) -0.001(2)
B17 0.025(3) 0.023(3) 0.041(3) -0.002(3) 0.000(3) -0.001(2)
B18 0.034(3) 0.021(3) 0.042(4) -0.001(3) -0.001(3) 0.001(3)
B19 0.030(3) 0.032(4) 0.045(4) 0.000(3) -0.005(3) 0.005(3)
B20 0.023(3) 0.030(3) 0.045(4) -0.006(3) -0.005(3) 0.001(3)
B21 0.031(3) 0.022(3) 0.049(4) 0.005(3) 0.000(3) 0.000(3)
B22 0.038(4) 0.021(3) 0.056(4) 0.003(3) 0.001(3) -0.002(3)
B23 0.032(3) 0.026(3) 0.053(4) -0.001(3) 0.000(3) -0.007(3)
B24 0.048(4) 0.027(4) 0.058(5) 0.011(3) -0.003(4) -0.002(3)
B25 0.047(4) 0.026(3) 0.063(5) 0.009(3) 0.006(4) -0.007(3)
B26 0.041(4) 0.033(4) 0.044(4) 0.010(3) 0.002(3) -0.004(3)
B27 0.049(4) 0.036(4) 0.056(5) 0.012(3) 0.006(4) -0.014(3)
B28 0.041(4) 0.034(4) 0.053(4) 0.005(3) 0.004(3) -0.008(3)
B29 0.024(3) 0.028(3) 0.046(4) 0.001(3) 0.004(3) 0.000(2)
B30 0.032(3) 0.034(4) 0.045(4) 0.002(3) 0.009(3) -0.006(3)
Cl1 0.122(3) 0.172(4) 0.170(4) 0.019(3) -0.041(3) 0.030(3)
Cl2 0.085(2) 0.143(3) 0.225(5) -0.008(3) -0.046(3) 0.003(2)
C31 0.141(9) 0.135(9) 0.114(8) -0.028(7) 0.004(7) -0.026(7)
Cl3 0.129(6) 0.260(11) 0.113(5) -0.030(6) -0.018(5) 0.002(7)
Cl4 0.217(11) 0.279(13) 0.145(8) -0.046(9) 0.005(8) 0.040(10)
C32 0.20(2) 0.20(2) 0.20(2) -0.003(10) 0.000(10) -0.003(10)

loop_
_atom_type_symbol
_atom_type_description
_atom_type_scat_dispersion_real
_atom_type_scat_dispersion_imag
_atom_type_scat_source
C C 0.0181 0.0091 'International Tables Vol C Tables 4.2.6.8 and 6.1.1.4'
H H 0.0000 0.0000 'International Tables Vol C Tables 4.2.6.8 and 6.1.1.4'
Ag Ag 0.1306 4.2820 'International Tables Vol C Tables 4.2.6.8 and 6.1.1.4'
B B 0.0090 0.0039 'International Tables Vol C Tables 4.2.6.8 and 6.1.1.4'
Cl Cl 0.3639 0.7018 'International Tables Vol C Tables 4.2.6.8 and 6.1.1.4'
N N 0.0311 0.0180 'International Tables Vol C Tables 4.2.6.8 and 6.1.1.4'
S S 0.3331 0.5567 'International Tables Vol C Tables 4.2.6.8 and 6.1.1.4'

loop_
_exptl_crystal_face_index_h
_exptl_crystal_face_index_k
_exptl_crystal_face_index_l
_exptl_crystal_face_perp_dist
10 8 2 0.1040
0 16 -1 0.0846
-10 7 -3 0.1039
-6 -14 -1 0.0899
4 -15 2 0.0849
2 -2 -18 0.0579
-2 5 18 0.0463
-1 -11 13 0.0547
10 -9 3 0.1030
2 -11 -14 0.0717

loop_
_geom_angle_atom_site_label_1
_geom_angle_atom_site_label_2
_geom_angle_atom_site_label_3
_geom_angle
_geom_angle_site_symmetry_1
_geom_angle_site_symmetry_3
Ag2 Ag1 Ag2 88.996(16) 5_665 .
Ag2 Ag1 Ag3 59.211(14) . 5_665
Ag2 Ag1 Ag3 59.668(14) 5_665 .
Ag2 Ag1 Ag3 59.656(14) 5_665 5_665
Ag2 Ag1 Ag4 125.216(18) . .
Ag2 Ag1 Ag4 64.979(14) 5_665 .
Ag2 Ag1 Ag5 122.877(18) . .
Ag2 Ag1 Ag5 65.552(15) 5_665 .
Ag2 Ag1 Ag6 123.375(18) 5_665 .
Ag2 Ag1 Ag6 63.179(14) . .
Ag2 Ag1 Ag7 123.478(18) 5_665 .
Ag2 Ag1 Ag7 63.630(15) . .
Ag3 Ag1 Ag2 59.878(15) . .
Ag3 Ag1 Ag3 89.630(16) . 5_665
Ag3 Ag1 Ag4 124.414(18) . .
Ag3 Ag1 Ag4 66.076(15) 5_665 .
Ag3 Ag1 Ag5 125.189(18) 5_665 .
Ag3 Ag1 Ag5 63.158(15) . .
Ag3 Ag1 Ag6 63.720(14) . .
Ag3 Ag1 Ag6 122.297(18) 5_665 .
Ag3 Ag1 Ag7 123.402(18) . .
Ag3 Ag1 Ag7 63.872(15) 5_665 .
Ag4 Ag1 Ag5 90.343(17) . .
Ag4 Ag1 Ag6 169.838(18) . .
Ag4 Ag1 Ag7 90.785(16) . .
Ag5 Ag1 Ag7 170.249(18) . .
Ag6 Ag1 Ag5 88.637(16) . .
Ag6 Ag1 Ag7 88.547(16) . .
S5 Ag1 Ag2 87.18(3) . 5_665
S5 Ag1 Ag2 176.00(4) . .
S5 Ag1 Ag3 119.45(4) . 5_665
S5 Ag1 Ag3 116.95(4) . .
S5 Ag1 Ag4 53.83(3) . .
S5 Ag1 Ag5 54.24(3) . .
S5 Ag1 Ag6 118.25(4) . .
S5 Ag1 Ag7 119.64(4) . .
S6 Ag1 Ag2 86.47(4) . .
S6 Ag1 Ag2 175.00(4) . 5_665
S6 Ag1 Ag3 115.96(4) . 5_665
S6 Ag1 Ag3 119.35(4) . .
S6 Ag1 Ag4 116.24(4) . .
S6 Ag1 Ag5 118.84(4) . .
S6 Ag1 Ag6 56.02(3) . .
S6 Ag1 Ag7 52.34(4) . .
S6 Ag1 S5 97.40(5) . .
Ag1 Ag2 Ag1 91.005(16) 5_665 .
Ag1 Ag2 Ag3 60.790(15) 5_665 .
Ag1 Ag2 Ag4 125.418(19) . 5_665
Ag1 Ag2 Ag4 62.444(14) 5_665 5_665
Ag1 Ag2 Ag5 123.377(18) . 5_665
Ag1 Ag2 Ag5 63.849(15) 5_665 5_665
Ag1 Ag2 Ag6 124.808(19) 5_665 .
Ag1 Ag2 Ag6 64.257(15) . .
Ag1 Ag2 Ag7 66.717(15) . .
Ag1 Ag2 Ag7 125.484(18) 5_665 .
Ag3 Ag2 Ag1 60.834(15) 5_665 .
Ag3 Ag2 Ag1 60.277(14) 5_665 5_665
Ag3 Ag2 Ag1 59.988(15) . .
Ag3 Ag2 Ag3 90.635(16) 5_665 .
Ag3 Ag2 Ag4 122.497(18) 5_665 5_665
Ag3 Ag2 Ag4 65.442(15) . 5_665
Ag3 Ag2 Ag5 124.619(18) . 5_665
Ag3 Ag2 Ag5 62.670(15) 5_665 5_665
Ag3 Ag2 Ag6 64.162(15) . .
Ag3 Ag2 Ag6 124.993(19) 5_665 .
Ag3 Ag2 Ag7 65.504(14) 5_665 .
Ag3 Ag2 Ag7 126.591(19) . .
Ag4 Ag2 Ag5 88.324(16) 5_665 5_665
Ag4 Ag2 Ag7 167.14(2) 5_665 .
Ag5 Ag2 Ag7 87.232(16) 5_665 .
Ag6 Ag2 Ag4 91.732(16) . 5_665
Ag6 Ag2 Ag5 169.895(19) . 5_665
Ag6 Ag2 Ag7 90.542(16) . .
S1 Ag2 Ag1 118.23(4) . .
S1 Ag2 Ag1 116.52(4) . 5_665
S1 Ag2 Ag3 85.54(4) . 5_665
S1 Ag2 Ag3 176.13(4) . .
S1 Ag2 Ag4 116.30(4) . 5_665
S1 Ag2 Ag5 52.87(3) . 5_665
S1 Ag2 Ag6 118.66(4) . .
S1 Ag2 Ag7 52.03(4) . .
S1 Ag2 S2 97.89(5) . .
S2 Ag2 Ag1 117.38(4) . .
S2 Ag2 Ag1 117.50(4) . 5_665
S2 Ag2 Ag3 176.56(4) . 5_665
S2 Ag2 Ag3 85.93(4) . .
S2 Ag2 Ag4 55.62(3) . 5_665
S2 Ag2 Ag5 119.24(4) . 5_665
S2 Ag2 Ag6 53.52(3) . .
S2 Ag2 Ag7 116.93(4) . .
Ag1 Ag3 Ag1 90.371(16) . 5_665
Ag1 Ag3 Ag4 61.254(14) 5_665 5_665
Ag1 Ag3 Ag4 123.210(19) . 5_665
Ag1 Ag3 Ag5 65.257(15) . .
Ag1 Ag3 Ag5 126.316(18) 5_665 .
Ag1 Ag3 Ag6 63.992(14) . .
Ag1 Ag3 Ag6 122.769(19) 5_665 .
Ag1 Ag3 Ag7 66.165(15) 5_665 5_665
Ag1 Ag3 Ag7 124.499(18) . 5_665
Ag2 Ag3 Ag1 60.134(14) . .
Ag2 Ag3 Ag1 59.955(14) 5_665 5_665
Ag2 Ag3 Ag1 60.058(14) 5_665 .
Ag2 Ag3 Ag1 59.554(14) . 5_665
Ag2 Ag3 Ag2 89.364(16) 5_665 .
Ag2 Ag3 Ag4 63.087(15) . 5_665
Ag2 Ag3 Ag4 121.142(18) 5_665 5_665
Ag2 Ag3 Ag5 66.496(15) 5_665 .
Ag2 Ag3 Ag5 125.224(18) . .
Ag2 Ag3 Ag6 63.353(14) . .
Ag2 Ag3 Ag6 124.037(18) 5_665 .
Ag2 Ag3 Ag7 125.666(18) . 5_665
Ag2 Ag3 Ag7 64.731(14) 5_665 5_665
Ag4 Ag3 Ag7 89.630(16) 5_665 5_665
Ag5 Ag3 Ag4 170.185(18) . 5_665
Ag5 Ag3 Ag7 88.598(16) . 5_665
Ag6 Ag3 Ag4 90.159(16) . 5_665
Ag6 Ag3 Ag5 89.780(16) . .
Ag6 Ag3 Ag7 169.205(19) . 5_665
S3 Ag3 Ag1 83.18(3) . 5_665
S3 Ag3 Ag1 173.33(4) . .
S3 Ag3 Ag2 117.26(4) . .
S3 Ag3 Ag2 114.73(4) . 5_665
S3 Ag3 Ag4 54.73(4) . 5_665
S3 Ag3 Ag5 117.49(4) . .
S3 Ag3 Ag6 121.15(4) . .
S3 Ag3 Ag7 51.04(3) . 5_665
S3 Ag3 S4 97.78(5) . .
S4 Ag3 Ag1 177.99(4) . 5_665
S4 Ag3 Ag1 88.72(3) . .
S4 Ag3 Ag2 120.96(4) . 5_665
S4 Ag3 Ag2 118.46(4) . .
S4 Ag3 Ag4 117.89(4) . 5_665
S4 Ag3 Ag5 54.77(3) . .
S4 Ag3 Ag6 55.22(3) . .
S4 Ag3 Ag7 115.81(4) . 5_665
Ag1 Ag4 Ag2 52.575(12) . 5_665
Ag1 Ag4 Ag3 52.668(13) . 5_665
Ag2 Ag4 Ag3 51.471(13) 5_665 5_665
S2 Ag4 Ag1 101.58(3) 5_665 .
S2 Ag4 Ag2 49.43(3) 5_665 5_665
S2 Ag4 Ag3 74.01(3) 5_665 5_665
S2 Ag4 S3 110.96(4) 5_665 5_665
S3 Ag4 Ag1 74.44(3) 5_665 .
S3 Ag4 Ag2 99.71(3) 5_665 5_665
S3 Ag4 Ag3 48.64(3) 5_665 5_665
S5 Ag4 Ag1 51.34(3) . .
S5 Ag4 Ag2 77.89(3) . 5_665
S5 Ag4 Ag3 103.66(4) . 5_665
S5 Ag4 S2 114.95(5) . 5_665
S5 Ag4 S3 113.28(5) . 5_665
N3 Ag4 Ag1 160.92(13) . .
N3 Ag4 Ag2 145.86(14) . 5_665
N3 Ag4 Ag3 136.66(14) . 5_665
N3 Ag4 S2 97.41(14) . 5_665
N3 Ag4 S3 100.50(14) . 5_665
N3 Ag4 S5 117.94(14) . .
Ag1 Ag5 Ag2 50.601(12) . 5_665
Ag3 Ag5 Ag1 51.585(13) . .
Ag3 Ag5 Ag2 50.837(12) . 5_665
S1 Ag5 Ag1 98.70(4) 5_665 .
S1 Ag5 Ag2 48.24(3) 5_665 5_665
S1 Ag5 Ag3 75.06(3) 5_665 .
S1 Ag5 S4 112.76(5) 5_665 .
S1 Ag5 S5 110.07(5) 5_665 .
S4 Ag5 Ag1 77.05(3) . .
S4 Ag5 Ag2 100.45(3) . 5_665
S4 Ag5 Ag3 49.82(3) . .
S4 Ag5 S5 114.43(5) . .
S5 Ag5 Ag1 49.15(3) . .
S5 Ag5 Ag2 74.77(3) . 5_665
S5 Ag5 Ag3 100.40(3) . .
N2 Ag5 Ag1 147.69(14) . .
N2 Ag5 Ag2 146.12(14) . 5_665
N2 Ag5 Ag3 155.88(13) . .
N2 Ag5 S1 105.82(14) . 5_665
N2 Ag5 S4 111.16(14) . .
N2 Ag5 S5 101.74(14) . .
Ag2 Ag6 Ag1 52.564(12) . .
Ag2 Ag6 Ag3 52.486(13) . .
Ag3 Ag6 Ag1 52.288(12) . .
S2 Ag6 Ag1 102.79(3) . .
S2 Ag6 Ag2 50.53(3) . .
S2 Ag6 Ag3 76.83(3) . .
S2 Ag6 S4 111.85(5) . .
S2 Ag6 S6 114.04(5) . .
S4 Ag6 Ag1 78.07(3) . .
S4 Ag6 Ag2 102.36(3) . .
S4 Ag6 Ag3 49.96(3) . .
S4 Ag6 S6 115.23(5) . .
S6 Ag6 Ag1 49.29(3) . .
S6 Ag6 Ag2 76.03(3) . .
S6 Ag6 Ag3 101.29(3) . .
N1 Ag6 Ag1 135.41(13) . .
N1 Ag6 Ag2 151.98(13) . .
N1 Ag6 Ag3 155.30(13) . .
N1 Ag6 S2 115.70(13) . .
N1 Ag6 S4 105.65(13) . .
N1 Ag6 S6 92.88(13) . .
Ag2 Ag7 Ag1 49.652(13) . .
Ag2 Ag7 Ag3 49.765(12) . 5_665
Ag3 Ag7 Ag1 49.960(12) 5_665 .
S1 Ag7 Ag1 97.60(4) . .
S1 Ag7 Ag2 48.31(3) . .
S1 Ag7 Ag3 73.22(3) . 5_665
S1 Ag7 S6 112.32(5) . .
S3 Ag7 Ag1 71.37(3) 5_665 .
S3 Ag7 Ag2 97.27(3) 5_665 .
S3 Ag7 Ag3 48.28(3) 5_665 5_665
S3 Ag7 S1 112.39(5) 5_665 .
S3 Ag7 S6 105.87(5) 5_665 .
S6 Ag7 Ag1 46.89(3) . .
S6 Ag7 Ag2 73.87(3) . .
S6 Ag7 Ag3 96.68(3) . 5_665
N4 Ag7 Ag1 149.52(13) . .
N4 Ag7 Ag2 143.99(14) . .
N4 Ag7 Ag3 157.69(14) . 5_665
N4 Ag7 S1 104.64(13) . .
N4 Ag7 S3 117.10(14) . 5_665
N4 Ag7 S6 104.41(14) . .
Ag2 S1 Ag5 78.89(4) . 5_665
Ag2 S1 Ag7 79.67(5) . .
Ag7 S1 Ag5 117.51(6) . 5_665
C1 S1 Ag2 98.5(2) . .
C1 S1 Ag5 123.4(2) . 5_665
C1 S1 Ag7 117.4(2) . .
Ag2 S2 Ag4 74.94(4) . 5_665
Ag2 S2 Ag6 75.95(4) . .
Ag6 S2 Ag4 116.96(5) . 5_665
C2 S2 Ag2 98.4(2) . .
C2 S2 Ag4 120.1(2) . 5_665
C2 S2 Ag6 118.6(2) . .
Ag3 S3 Ag4 76.62(4) . 5_665
Ag3 S3 Ag7 80.68(4) . 5_665
Ag7 S3 Ag4 120.12(5) 5_665 5_665
C3 S3 Ag3 98.54(18) . .
C3 S3 Ag4 117.55(19) . 5_665
C3 S3 Ag7 120.2(2) . 5_665
Ag3 S4 Ag5 75.40(4) . .
Ag3 S4 Ag6 74.82(4) . .
Ag5 S4 Ag6 112.74(5) . .
C4 S4 Ag3 97.93(18) . .
C4 S4 Ag5 122.35(19) . .
C4 S4 Ag6 120.5(2) . .
Ag1 S5 Ag4 74.83(4) . .
Ag1 S5 Ag5 76.61(4) . .
Ag4 S5 Ag5 116.26(5) . .
C5 S5 Ag1 98.4(2) . .
C5 S5 Ag4 119.1(2) . .
C5 S5 Ag5 120.68(19) . .
Ag1 S6 Ag6 74.69(4) . .
Ag1 S6 Ag7 80.77(4) . .
Ag7 S6 Ag6 114.60(5) . .
C6 S6 Ag1 99.01(19) . .
C6 S6 Ag6 119.4(2) . .
C6 S6 Ag7 123.84(19) . .
C7 N1 Ag6 121.4(4) . .
C7 N1 C11 117.0(5) . .
C11 N1 Ag6 121.4(4) . .
C13 N2 Ag5 121.9(5) . .
C13 N2 C17 116.4(6) . .
C17 N2 Ag5 121.7(5) . .
C19 N3 Ag4 122.5(4) . .
C23 N3 Ag4 121.9(4) . .
C23 N3 C19 114.9(5) . .
C25 N4 Ag7 119.6(5) . .
C25 N4 C29 116.9(6) . .
C29 N4 Ag7 122.8(4) . .
S1 C1 C2 122.3(4) . .
B1 C1 S1 117.9(4) . .
B1 C1 C2 58.6(4) . .
B8 C1 S1 118.5(4) . .
B8 C1 C2 109.1(5) . .
B8 C1 B1 63.1(4) . .
B8 C1 B9 63.7(4) . .
B8 C1 B10 114.2(5) . .
B9 C1 S1 119.6(4) . .
B9 C1 C2 109.4(5) . .
B9 C1 B1 114.5(5) . .
B9 C1 B10 63.2(4) . .
B10 C1 S1 120.2(4) . .
B10 C1 C2 58.6(4) . .
B10 C1 B1 109.7(5) . .
S2 C2 C1 122.9(4) . .
B1 C2 S2 119.7(4) . .
B1 C2 C1 58.6(4) . .
B2 C2 S2 120.0(4) . .
B2 C2 C1 108.2(5) . .
B2 C2 B1 62.7(4) . .
B2 C2 B10 113.4(5) . .
B3 C2 S2 119.2(5) . .
B3 C2 C1 108.4(5) . .
B3 C2 B1 113.7(5) . .
B3 C2 B2 63.4(4) . .
B3 C2 B10 63.0(4) . .
B10 C2 S2 119.1(4) . .
B10 C2 C1 58.0(4) . .
B10 C2 B1 109.2(5) . .
S3 C3 C4 122.5(3) . .
B16 C3 S3 118.4(4) . .
B16 C3 C4 109.0(4) . .
B16 C3 B17 63.0(4) . .
B16 C3 B18 114.2(4) . .
B17 C3 S3 117.7(4) . .
B17 C3 C4 58.9(3) . .
B17 C3 B18 110.3(4) . .
B18 C3 S3 120.0(4) . .
B18 C3 C4 58.8(3) . .
B20 C3 S3 119.8(4) . .
B20 C3 C4 108.8(4) . .
B20 C3 B16 63.9(4) . .
B20 C3 B17 114.4(4) . .
B20 C3 B18 62.7(4) . .
S4 C4 C3 123.1(4) . .
B11 C4 S4 120.1(4) . .
B11 C4 C3 107.9(4) . .
B11 C4 B12 63.5(4) . .
B11 C4 B17 62.7(4) . .
B11 C4 B18 113.6(5) . .
B12 C4 S4 119.3(4) . .
B12 C4 C3 108.2(4) . .
B12 C4 B17 113.6(4) . .
B12 C4 B18 62.8(4) . .
B17 C4 S4 119.8(4) . .
B17 C4 C3 58.1(3) . .
B17 C4 B18 109.4(4) . .
B18 C4 S4 118.7(4) . .
B18 C4 C3 58.6(3) . .
S5 C5 C6 122.4(4) . .
B21 C5 S5 118.5(4) . .
B21 C5 C6 58.5(4) . .
B21 C5 B29 110.0(5) . .
B26 C5 S5 118.8(4) . .
B26 C5 C6 109.2(4) . .
B26 C5 B21 63.4(4) . .
B26 C5 B29 114.3(5) . .
B29 C5 S5 119.3(4) . .
B29 C5 C6 58.8(3) . .
B30 C5 S5 119.3(4) . .
B30 C5 C6 109.0(4) . .
B30 C5 B21 114.5(5) . .
B30 C5 B26 63.8(4) . .
B30 C5 B29 62.8(4) . .
S6 C6 C5 122.7(4) . .
B21 C6 S6 119.2(4) . .
B21 C6 C5 58.5(3) . .
B21 C6 B29 109.8(5) . .
B22 C6 S6 119.7(4) . .
B22 C6 C5 108.2(5) . .
B22 C6 B21 62.5(4) . .
B22 C6 B29 114.0(5) . .
B23 C6 S6 119.3(4) . .
B23 C6 C5 108.7(4) . .
B23 C6 B21 113.9(5) . .
B23 C6 B22 63.7(4) . .
B23 C6 B29 63.1(4) . .
B29 C6 S6 118.9(4) . .
B29 C6 C5 58.6(3) . .
N1 C7 H7 118.4 . .
N1 C7 C8 123.2(6) . .
C8 C7 H7 118.4 . .
C7 C8 H8 120.1 . .
C7 C8 C9 119.8(6) . .
C9 C8 H8 120.1 . .
C8 C9 C10 117.3(6) . .
C8 C9 C12 121.5(6) . .
C10 C9 C12 121.2(6) . .
C9 C10 H10 120.4 . .
C9 C10 C11 119.1(6) . .
C11 C10 H10 120.4 . .
N1 C11 C10 123.6(6) . .
N1 C11 H11 118.2 . .
C10 C11 H11 118.2 . .
C9 C12 H12A 109.5 . .
C9 C12 H12B 109.5 . .
C9 C12 H12C 109.5 . .
H12A C12 H12B 109.5 . .
H12A C12 H12C 109.5 . .
H12B C12 H12C 109.5 . .
N2 C13 H13 118.5 . .
N2 C13 C14 123.0(7) . .
C14 C13 H13 118.5 . .
C13 C14 H14 120.0 . .
C15 C14 C13 120.0(7) . .
C15 C14 H14 120.0 . .
C14 C15 C16 117.3(6) . .
C14 C15 C18 121.1(7) . .
C16 C15 C18 121.6(7) . .
C15 C16 H16 120.2 . .
C17 C16 C15 119.6(7) . .
C17 C16 H16 120.2 . .
N2 C17 C16 123.6(7) . .
N2 C17 H17 118.2 . .
C16 C17 H17 118.2 . .
C15 C18 H18A 109.5 . .
C15 C18 H18B 109.5 . .
C15 C18 H18C 109.5 . .
H18A C18 H18B 109.5 . .
H18A C18 H18C 109.5 . .
H18B C18 H18C 109.5 . .
N3 C19 H19 117.8 . .
N3 C19 C20 124.4(6) . .
C20 C19 H19 117.8 . .
C19 C20 H20 120.2 . .
C19 C20 C21 119.6(7) . .
C21 C20 H20 120.2 . .
C20 C21 C22 116.8(6) . .
C20 C21 C24 121.2(7) . .
C22 C21 C24 121.9(7) . .
C21 C22 H22 120.0 . .
C23 C22 C21 120.0(6) . .
C23 C22 H22 120.0 . .
N3 C23 C22 124.2(6) . .
N3 C23 H23 117.9 . .
C22 C23 H23 117.9 . .
C21 C24 H24A 109.5 . .
C21 C24 H24B 109.5 . .
C21 C24 H24C 109.5 . .
H24A C24 H24B 109.5 . .
H24A C24 H24C 109.5 . .
H24B C24 H24C 109.5 . .
N4 C25 H25 118.9 . .
N4 C25 C26 122.2(7) . .
C26 C25 H25 118.9 . .
C25 C26 H26 119.3 . .
C25 C26 C27 121.3(7) . .
C27 C26 H26 119.3 . .
C26 C27 C30 122.3(7) . .
C28 C27 C26 116.1(7) . .
C28 C27 C30 121.6(8) . .
C27 C28 H28 120.4 . .
C29 C28 C27 119.3(7) . .
C29 C28 H28 120.4 . .
N4 C29 C28 123.9(6) . .
N4 C29 H29 118.0 . .
C28 C29 H29 118.0 . .
C27 C30 H30A 109.5 . .
C27 C30 H30B 109.5 . .
C27 C30 H30C 109.5 . .
H30A C30 H30B 109.5 . .
H30A C30 H30C 109.5 . .
H30B C30 H30C 109.5 . .
C1 B1 H1 122.5 . .
C1 B1 B2 107.8(5) . .
C1 B1 B7 104.2(5) . .
C1 B1 B8 57.0(4) . .
C2 B1 C1 62.9(4) . .
C2 B1 H1 122.1 . .
C2 B1 B2 57.8(4) . .
C2 B1 B7 104.6(5) . .
C2 B1 B8 107.7(5) . .
B2 B1 H1 122.1 . .
B2 B1 B8 107.9(5) . .
B7 B1 H1 124.2 . .
B7 B1 B2 59.2(4) . .
B7 B1 B8 59.8(4) . .
B8 B1 H1 122.2 . .
C2 B2 B1 59.5(4) . .
C2 B2 H2 123.8 . .
C2 B2 B3 57.9(4) . .
C2 B2 B4 105.6(5) . .
C2 B2 B7 106.7(5) . .
B1 B2 H2 121.7 . .
B3 B2 B1 106.8(5) . .
B3 B2 H2 122.6 . .
B4 B2 B1 108.2(6) . .
B4 B2 H2 121.9 . .
B4 B2 B3 59.8(5) . .
B7 B2 B1 60.2(4) . .
B7 B2 H2 121.4 . .
B7 B2 B3 108.0(6) . .
B7 B2 B4 60.6(5) . .
C2 B3 B2 58.7(4) . .
C2 B3 H3 123.2 . .
C2 B3 B4 106.0(6) . .
C2 B3 B5 106.8(5) . .
C2 B3 B10 59.5(4) . .
B2 B3 H3 122.4 . .
B2 B3 B10 107.0(5) . .
B4 B3 B2 59.5(5) . .
B4 B3 H3 122.3 . .
B4 B3 B5 60.2(5) . .
B4 B3 B10 107.6(6) . .
B5 B3 B2 107.6(6) . .
B5 B3 H3 121.7 . .
B5 B3 B10 59.9(4) . .
B10 B3 H3 122.0 . .
B2 B4 B3 60.7(5) . .
B2 B4 H4 121.2 . .
B2 B4 B5 108.3(5) . .
B2 B4 B6 108.5(6) . .
B2 B4 B7 59.7(5) . .
B3 B4 H4 121.5 . .
B3 B4 B5 60.0(5) . .
B3 B4 B6 108.1(5) . .
B3 B4 B7 107.9(5) . .
B5 B4 H4 122.1 . .
B5 B4 B6 59.5(5) . .
B5 B4 B7 107.3(6) . .
B6 B4 H4 121.6 . .
B7 B4 H4 122.1 . .
B7 B4 B6 60.2(5) . .
B3 B5 B4 59.8(5) . .
B3 B5 H5 120.9 . .
B3 B5 B9 109.7(5) . .
B3 B5 B10 60.5(4) . .
B4 B5 H5 121.7 . .
B4 B5 B9 108.9(6) . .
B4 B5 B10 107.7(6) . .
B6 B5 B3 108.7(6) . .
B6 B5 B4 60.4(5) . .
B6 B5 H5 121.6 . .
B6 B5 B9 60.1(5) . .
B6 B5 B10 107.8(6) . .
B9 B5 H5 120.7 . .
B10 B5 H5 122.0 . .
B10 B5 B9 60.4(4) . .
B4 B6 H6 121.4 . .
B4 B6 B7 59.9(5) . .
B4 B6 B8 108.0(6) . .
B5 B6 B4 60.1(5) . .
B5 B6 H6 121.9 . .
B5 B6 B7 107.5(6) . .
B5 B6 B8 107.7(6) . .
B5 B6 B9 60.5(5) . .
B7 B6 H6 122.1 . .
B7 B6 B8 59.7(4) . .
B8 B6 H6 122.0 . .
B9 B6 B4 108.9(6) . .
B9 B6 H6 121.2 . .
B9 B6 B7 108.0(5) . .
B9 B6 B8 59.9(4) . .
B1 B7 B6 108.0(5) . .
B1 B7 H7A 121.7 . .
B2 B7 B1 60.6(4) . .
B2 B7 B4 59.7(5) . .
B2 B7 B6 108.3(6) . .
B2 B7 H7A 121.1 . .
B2 B7 B8 109.4(5) . .
B4 B7 B1 107.8(6) . .
B4 B7 B6 59.9(5) . .
B4 B7 H7A 122.0 . .
B4 B7 B8 108.5(6) . .
B6 B7 H7A 121.7 . .
B8 B7 B1 60.3(4) . .
B8 B7 B6 60.3(5) . .
B8 B7 H7A 120.9 . .
C1 B8 B1 59.9(4) . .
C1 B8 B6 105.3(5) . .
C1 B8 B7 106.6(5) . .
C1 B8 H8A 123.5 . .
C1 B8 B9 58.5(4) . .
B1 B8 B6 107.4(6) . .
B1 B8 H8A 121.6 . .
B6 B8 H8A 122.7 . .
B7 B8 B1 59.9(4) . .
B7 B8 B6 60.0(5) . .
B7 B8 H8A 121.8 . .
B7 B8 B9 108.0(6) . .
B9 B8 B1 107.8(5) . .
B9 B8 B6 59.6(4) . .
B9 B8 H8A 121.9 . .
C1 B9 B5 105.6(5) . .
C1 B9 B6 105.2(5) . .
C1 B9 B8 57.7(4) . .
C1 B9 H9 124.1 . .
C1 B9 B10 58.9(4) . .
B5 B9 H9 122.3 . .
B5 B9 B10 59.6(4) . .
B6 B9 B5 59.4(5) . .
B6 B9 B8 60.4(4) . .
B6 B9 H9 122.5 . .
B6 B9 B10 106.6(6) . .
B8 B9 B5 107.3(6) . .
B8 B9 H9 122.5 . .
B8 B9 B10 105.9(5) . .
B10 B9 H9 122.7 . .
C1 B10 C2 63.4(4) . .
C1 B10 B3 108.2(5) . .
C1 B10 B5 105.1(5) . .
C1 B10 B9 57.8(4) . .
C1 B10 H10A 121.9 . .
C2 B10 B3 57.5(4) . .
C2 B10 B5 105.0(5) . .
C2 B10 B9 109.0(5) . .
C2 B10 H10A 121.8 . .
B3 B10 B9 108.8(5) . .
B3 B10 H10A 121.9 . .
B5 B10 B3 59.6(4) . .
B5 B10 B9 60.0(4) . .
B5 B10 H10A 123.9 . .
B9 B10 H10A 121.3 . .
C4 B11 H11A 123.2 . .
C4 B11 B12 58.3(4) . .
C4 B11 B13 106.3(5) . .
C4 B11 B15 107.6(4) . .
C4 B11 B17 59.9(3) . .
B12 B11 H11A 122.4 . .
B12 B11 B17 107.2(4) . .
B13 B11 H11A 121.6 . .
B13 B11 B12 59.8(4) . .
B13 B11 B17 108.6(5) . .
B15 B11 H11A 120.9 . .
B15 B11 B12 108.5(5) . .
B15 B11 B13 61.1(4) . .
B15 B11 B17 60.3(4) . .
B17 B11 H11A 121.5 . .
C4 B12 B11 58.2(4) . .
C4 B12 H12 123.2 . .
C4 B12 B13 106.2(5) . .
C4 B12 B18 59.9(4) . .
C4 B12 B19 107.6(5) . .
B11 B12 H12 122.4 . .
B11 B12 B18 107.2(5) . .
B13 B12 B11 59.7(4) . .
B13 B12 H12 121.7 . .
B13 B12 B18 108.6(5) . .
B13 B12 B19 61.3(4) . .
B18 B12 H12 121.6 . .
B19 B12 B11 108.6(5) . .
B19 B12 H12 120.9 . .
B19 B12 B18 60.2(4) . .
B11 B13 B12 60.5(4) . .
B11 B13 H13A 121.8 . .
B11 B13 B14 107.6(5) . .
B11 B13 B15 59.4(4) . .
B11 B13 B19 107.8(5) . .
B12 B13 H13A 121.9 . .
B12 B13 B14 107.6(5) . .
B12 B13 B15 107.8(5) . .
B12 B13 B19 59.4(4) . .
B14 B13 H13A 121.9 . .
B14 B13 B15 60.1(4) . .
B14 B13 B19 60.1(4) . .
B15 B13 H13A 121.9 . .
B15 B13 B19 107.9(5) . .
B19 B13 H13A 121.9 . .
B13 B14 H14A 121.2 . .
B13 B14 B15 60.2(4) . .
B13 B14 B19 60.5(4) . .
B15 B14 H14A 121.9 . .
B15 B14 B19 108.4(5) . .
B16 B14 B13 108.6(5) . .
B16 B14 H14A 121.2 . .
B16 B14 B15 59.6(4) . .
B16 B14 B19 108.9(5) . .
B16 B14 B20 60.7(4) . .
B19 B14 H14A 121.3 . .
B20 B14 B13 108.4(5) . .
B20 B14 H14A 121.6 . .
B20 B14 B15 107.9(4) . .
B20 B14 B19 59.8(4) . .
B11 B15 B13 59.5(4) . .
B11 B15 B14 107.4(5) . .
B11 B15 H15 121.4 . .
B11 B15 B16 109.4(5) . .
B11 B15 B17 60.4(4) . .
B13 B15 H15 122.1 . .
B14 B15 B13 59.7(4) . .
B14 B15 H15 122.5 . .
B16 B15 B13 108.3(5) . .
B16 B15 B14 59.7(4) . .
B16 B15 H15 120.9 . .
B16 B15 B17 60.6(3) . .
B17 B15 B13 107.5(5) . .
B17 B15 B14 107.3(5) . .
B17 B15 H15 121.8 . .
C3 B16 B14 104.9(5) . .
C3 B16 B15 106.1(4) . .
C3 B16 H16A 124.4 . .
C3 B16 B17 58.9(3) . .
C3 B16 B20 57.5(3) . .
B14 B16 H16A 122.2 . .
B14 B16 B17 107.6(5) . .
B14 B16 B20 59.8(4) . .
B15 B16 B14 60.7(4) . .
B15 B16 H16A 121.4 . .
B15 B16 B17 60.0(4) . .
B15 B16 B20 108.1(5) . .
B17 B16 H16A 122.3 . .
B17 B16 B20 106.0(5) . .
B20 B16 H16A 122.7 . .
C3 B17 C4 63.0(3) . .
C3 B17 B11 107.6(5) . .
C3 B17 B15 105.0(4) . .
C3 B17 B16 58.1(3) . .
C3 B17 H17A 122.0 . .
C4 B17 B11 57.5(3) . .
C4 B17 B15 104.9(5) . .
C4 B17 B16 108.4(5) . .
C4 B17 H17A 121.9 . .
B11 B17 B16 107.5(5) . .
B11 B17 H17A 122.6 . .
B15 B17 B11 59.3(4) . .
B15 B17 B16 59.4(4) . .
B15 B17 H17A 124.1 . .
B16 B17 H17A 122.0 . .
C3 B18 C4 62.7(3) . .
C3 B18 B12 107.2(5) . .
C3 B18 H18 122.4 . .
C3 B18 B19 105.0(5) . .
C3 B18 B20 57.3(3) . .
C4 B18 B12 57.4(3) . .
C4 B18 H18 122.2 . .
C4 B18 B19 105.0(5) . .
C4 B18 B20 107.7(5) . .
B12 B18 H18 122.6 . .
B19 B18 B12 59.4(4) . .
B19 B18 H18 123.6 . .
B20 B18 B12 107.6(5) . .
B20 B18 H18 122.1 . .
B20 B18 B19 60.0(4) . .
B12 B19 B13 59.3(4) . .
B12 B19 B14 107.0(5) . .
B12 B19 B18 60.4(4) . .
B12 B19 H19A 121.8 . .
B12 B19 B20 108.3(5) . .
B13 B19 H19A 122.4 . .
B14 B19 B13 59.4(4) . .
B14 B19 H19A 122.6 . .
B18 B19 B13 107.2(5) . .
B18 B19 B14 107.0(5) . .
B18 B19 H19A 122.0 . .
B20 B19 B13 107.4(5) . .
B20 B19 B14 59.7(4) . .
B20 B19 B18 59.9(4) . .
B20 B19 H19A 121.7 . .
C3 B20 B14 105.4(5) . .
C3 B20 B16 58.6(3) . .
C3 B20 B18 60.0(4) . .
C3 B20 B19 107.1(5) . .
C3 B20 H20A 123.3 . .
B14 B20 B16 59.4(4) . .
B14 B20 B18 107.8(5) . .
B14 B20 B19 60.5(4) . .
B14 B20 H20A 122.5 . .
B16 B20 H20A 122.0 . .
B18 B20 B16 107.9(5) . .
B18 B20 B19 60.1(4) . .
B18 B20 H20A 121.4 . .
B19 B20 B16 108.4(5) . .
B19 B20 H20A 121.3 . .
C5 B21 C6 63.0(4) . .
C5 B21 H21 122.1 . .
C5 B21 B22 108.4(5) . .
C5 B21 B24 104.6(5) . .
C5 B21 B26 57.5(4) . .
C6 B21 H21 121.7 . .
C6 B21 B22 58.3(4) . .
C6 B21 B24 105.0(5) . .
C6 B21 B26 108.1(5) . .
B22 B21 H21 121.8 . .
B22 B21 B26 108.0(5) . .
B24 B21 H21 124.3 . .
B24 B21 B22 59.4(4) . .
B24 B21 B26 59.4(4) . .
B26 B21 H21 122.2 . .
C6 B22 B21 59.2(4) . .
C6 B22 H22A 124.1 . .
C6 B22 B23 57.7(4) . .
C6 B22 B24 106.5(5) . .
C6 B22 B25 104.8(5) . .
B21 B22 H22A 122.0 . .
B21 B22 B23 106.5(5) . .
B21 B22 B25 107.6(5) . .
B23 B22 H22A 122.6 . .
B24 B22 B21 60.3(4) . .
B24 B22 H22A 121.3 . .
B24 B22 B23 108.0(5) . .
B24 B22 B25 60.4(5) . .
B25 B22 H22A 122.5 . .
B25 B22 B23 59.6(4) . .
C6 B23 B22 58.6(4) . .
C6 B23 H23A 123.4 . .
C6 B23 B25 105.7(5) . .
C6 B23 B28 106.4(5) . .
C6 B23 B29 59.7(4) . .
B22 B23 H23A 122.1 . .
B22 B23 B29 107.3(5) . .
B25 B23 B22 59.8(4) . .
B25 B23 H23A 122.5 . .
B25 B23 B28 59.9(4) . .
B25 B23 B29 107.2(5) . .
B28 B23 B22 107.7(5) . .
B28 B23 H23A 122.0 . .
B28 B23 B29 59.6(4) . .
B29 B23 H23A 122.0 . .
B21 B24 H24 121.7 . .
B21 B24 B25 107.6(5) . .
B21 B24 B27 107.9(5) . .
B22 B24 B21 60.4(4) . .
B22 B24 H24 120.7 . .
B22 B24 B25 60.3(4) . .
B22 B24 B26 109.9(5) . .
B22 B24 B27 108.2(6) . .
B25 B24 H24 122.4 . .
B25 B24 B27 59.0(5) . .
B26 B24 B21 60.8(4) . .
B26 B24 H24 120.7 . .
B26 B24 B25 107.9(6) . .
B26 B24 B27 60.2(4) . .
B27 B24 H24 122.2 . .
B22 B25 B24 59.3(4) . .
B22 B25 H25A 121.3 . .
B23 B25 B22 60.6(4) . .
B23 B25 B24 107.8(5) . .
B23 B25 H25A 121.4 . .
B23 B25 B28 60.3(4) . .
B24 B25 H25A 121.9 . .
B27 B25 B22 109.1(6) . .
B27 B25 B23 108.7(5) . .
B27 B25 B24 61.1(5) . .
B27 B25 H25A 120.9 . .
B27 B25 B28 59.7(5) . .
B28 B25 B22 108.6(5) . .
B28 B25 B24 108.0(6) . .
B28 B25 H25A 121.8 . .
C5 B26 B21 59.1(4) . .
C5 B26 B24 106.1(5) . .
C5 B26 H26A 124.1 . .
C5 B26 B27 105.0(5) . .
C5 B26 B30 57.9(4) . .
B21 B26 H26A 122.2 . .
B24 B26 B21 59.8(4) . .
B24 B26 H26A 121.5 . .
B24 B26 B27 60.8(5) . .
B24 B26 B30 108.0(5) . .
B27 B26 B21 107.6(5) . .
B27 B26 H26A 122.3 . .
B30 B26 B21 106.5(5) . .
B30 B26 H26A 122.6 . .
B30 B26 B27 59.5(4) . .
B24 B27 H27 122.5 . .
B25 B27 B24 59.9(5) . .
B25 B27 B26 107.7(6) . .
B25 B27 H27 121.4 . .
B25 B27 B30 108.3(5) . .
B26 B27 B24 59.0(4) . .
B26 B27 H27 122.0 . .
B28 B27 B24 107.6(6) . .
B28 B27 B25 60.5(5) . .
B28 B27 B26 107.9(5) . .
B28 B27 H27 121.6 . .
B28 B27 B30 59.9(4) . .
B30 B27 B24 107.1(5) . .
B30 B27 B26 60.2(4) . .
B30 B27 H27 121.8 . .
B23 B28 H28A 121.1 . .
B25 B28 B23 59.8(4) . .
B25 B28 H28A 122.1 . .
B27 B28 B23 108.5(6) . .
B27 B28 B25 59.8(5) . .
B27 B28 H28A 121.5 . .
B27 B28 B29 108.5(5) . .
B27 B28 B30 60.3(4) . .
B29 B28 B23 60.5(4) . .
B29 B28 B25 107.9(5) . .
B29 B28 H28A 121.5 . .
B30 B28 B23 109.2(5) . .
B30 B28 B25 108.2(6) . .
B30 B28 H28A 121.1 . .
B30 B28 B29 60.4(4) . .
C5 B29 C6 62.6(4) . .
C5 B29 B23 107.2(5) . .
C5 B29 B28 104.3(5) . .
C5 B29 H29A 122.7 . .
C5 B29 B30 57.4(4) . .
C6 B29 B23 57.2(3) . .
C6 B29 B28 104.7(5) . .
C6 B29 H29A 122.4 . .
C6 B29 B30 107.7(5) . .
B23 B29 H29A 122.2 . .
B28 B29 B23 59.9(4) . .
B28 B29 H29A 124.0 . .
B28 B29 B30 59.5(4) . .
B30 B29 B23 108.0(5) . .
B30 B29 H29A 122.1 . .
C5 B30 B26 58.3(4) . .
C5 B30 B27 105.9(5) . .
C5 B30 B28 106.6(5) . .
C5 B30 B29 59.8(4) . .
C5 B30 H30 123.4 . .
B26 B30 H30 122.0 . .
B27 B30 B26 60.3(4) . .
B27 B30 B29 107.7(5) . .
B27 B30 H30 122.2 . .
B28 B30 B26 107.9(5) . .
B28 B30 B27 59.7(4) . .
B28 B30 B29 60.1(4) . .
B28 B30 H30 121.9 . .
B29 B30 B26 107.4(5) . .
B29 B30 H30 121.6 . .
Cl1 C31 Cl2 114.1(9) . .
Cl1 C31 H31A 108.7 . .
Cl1 C31 H31B 108.7 . .
Cl2 C31 H31A 108.7 . .
Cl2 C31 H31B 108.7 . .
H31A C31 H31B 107.6 . .
Cl3 C32 H32A 110.0 . .
Cl3 C32 H32B 110.0 . .
Cl4 C32 Cl3 108.6(16) . .
Cl4 C32 H32A 110.0 . .
Cl4 C32 H32B 110.0 . .
H32A C32 H32B 108.4 . .

loop_
_geom_bond_atom_site_label_1
_geom_bond_atom_site_label_2
_geom_bond_distance
_geom_bond_site_symmetry_2
Ag1 Ag2 2.7557(6) 5_665
Ag1 Ag2 2.7657(6) .
Ag1 Ag3 2.7617(6) .
Ag1 Ag3 2.7899(6) 5_665
Ag1 Ag4 3.0764(6) .
Ag1 Ag5 3.2010(6) .
Ag1 Ag6 3.1374(6) .
Ag1 Ag7 3.3334(7) .
Ag1 S5 2.4890(15) .
Ag1 S6 2.4655(14) .
Ag2 Ag1 2.7557(6) 5_665
Ag2 Ag3 2.7447(6) 5_665
Ag2 Ag3 2.7586(6) .
Ag2 Ag4 3.1443(6) 5_665
Ag2 Ag5 3.2463(6) 5_665
Ag2 Ag6 3.1084(6) .
Ag2 Ag7 3.2513(6) .
Ag2 S1 2.4679(15) .
Ag2 S2 2.4735(14) .
Ag3 Ag1 2.7900(6) 5_665
Ag3 Ag2 2.7448(6) 5_665
Ag3 Ag4 3.2073(6) 5_665
Ag3 Ag5 3.1449(6) .
Ag3 Ag6 3.1301(6) .
Ag3 Ag7 3.2718(6) 5_665
Ag3 S3 2.4746(14) .
Ag3 S4 2.4831(14) .
Ag4 Ag2 3.1443(6) 5_665
Ag4 Ag3 3.2073(6) 5_665
Ag4 S2 2.6874(15) 5_665
Ag4 S3 2.6918(15) 5_665
Ag4 S5 2.5731(14) .
Ag4 N3 2.290(5) .
Ag5 Ag2 3.2464(6) 5_665
Ag5 S1 2.6376(15) 5_665
Ag5 S4 2.6547(15) .
Ag5 S5 2.6701(15) .
Ag5 N2 2.305(5) .
Ag6 S2 2.5765(15) .
Ag6 S4 2.6640(15) .
Ag6 S6 2.6973(15) .
Ag6 N1 2.289(5) .
Ag7 Ag3 3.2718(6) 5_665
Ag7 S1 2.6053(15) .
Ag7 S3 2.5782(14) 5_665
Ag7 S6 2.6733(15) .
Ag7 N4 2.313(5) .
S1 Ag5 2.6375(15) 5_665
S1 C1 1.784(6) .
S2 Ag4 2.6875(15) 5_665
S2 C2 1.772(6) .
S3 Ag4 2.6917(15) 5_665
S3 Ag7 2.5781(14) 5_665
S3 C3 1.777(5) .
S4 C4 1.782(6) .
S5 C5 1.789(6) .
S6 C6 1.781(6) .
N1 C7 1.328(8) .
N1 C11 1.333(8) .
N2 C13 1.335(9) .
N2 C17 1.338(9) .
N3 C19 1.354(8) .
N3 C23 1.338(8) .
N4 C25 1.325(8) .
N4 C29 1.348(9) .
C1 C2 1.810(8) .
C1 B1 1.736(9) .
C1 B8 1.682(9) .
C1 B9 1.698(9) .
C1 B10 1.718(9) .
C2 B1 1.736(10) .
C2 B2 1.705(9) .
C2 B3 1.691(9) .
C2 B10 1.729(9) .
C3 C4 1.806(7) .
C3 B16 1.706(8) .
C3 B17 1.722(8) .
C3 B18 1.734(9) .
C3 B20 1.685(8) .
C4 B11 1.692(8) .
C4 B12 1.692(9) .
C4 B17 1.735(9) .
C4 B18 1.738(9) .
C5 C6 1.800(8) .
C5 B21 1.723(9) .
C5 B26 1.693(9) .
C5 B29 1.732(9) .
C5 B30 1.688(8) .
C6 B21 1.723(9) .
C6 B22 1.705(9) .
C6 B23 1.690(8) .
C6 B29 1.736(8) .
C7 H7 0.9300 .
C7 C8 1.381(9) .
C8 H8 0.9300 .
C8 C9 1.381(9) .
C9 C10 1.384(9) .
C9 C12 1.501(9) .
C10 H10 0.9300 .
C10 C11 1.384(8) .
C11 H11 0.9300 .
C12 H12A 0.9600 .
C12 H12B 0.9600 .
C12 H12C 0.9600 .
C13 H13 0.9300 .
C13 C14 1.381(10) .
C14 H14 0.9300 .
C14 C15 1.372(11) .
C15 C16 1.376(11) .
C15 C18 1.520(10) .
C16 H16 0.9300 .
C16 C17 1.374(10) .
C17 H17 0.9300 .
C18 H18A 0.9600 .
C18 H18B 0.9600 .
C18 H18C 0.9600 .
C19 H19 0.9300 .
C19 C20 1.361(10) .
C20 H20 0.9300 .
C20 C21 1.380(10) .
C21 C22 1.383(10) .
C21 C24 1.507(9) .
C22 H22 0.9300 .
C22 C23 1.363(9) .
C23 H23 0.9300 .
C24 H24A 0.9600 .
C24 H24B 0.9600 .
C24 H24C 0.9600 .
C25 H25 0.9300 .
C25 C26 1.383(10) .
C26 H26 0.9300 .
C26 C27 1.388(11) .
C27 C28 1.387(10) .
C27 C30 1.499(11) .
C28 H28 0.9300 .
C28 C29 1.381(10) .
C29 H29 0.9300 .
C30 H30A 0.9600 .
C30 H30B 0.9600 .
C30 H30C 0.9600 .
B1 H1 1.1000 .
B1 B2 1.789(11) .
B1 B7 1.782(10) .
B1 B8 1.790(10) .
B2 H2 1.1000 .
B2 B3 1.785(11) .
B2 B4 1.764(11) .
B2 B7 1.764(12) .
B3 H3 1.1000 .
B3 B4 1.769(12) .
B3 B5 1.771(11) .
B3 B10 1.786(10) .
B4 H4 1.1000 .
B4 B5 1.776(12) .
B4 B6 1.782(12) .
B4 B7 1.781(13) .
B5 H5 1.1000 .
B5 B6 1.766(12) .
B5 B9 1.785(11) .
B5 B10 1.777(11) .
B6 H6 1.1000 .
B6 B7 1.787(12) .
B6 B8 1.793(11) .
B6 B9 1.779(11) .
B7 H7A 1.1000 .
B7 B8 1.781(11) .
B8 H8A 1.1000 .
B8 B9 1.785(11) .
B9 H9 1.1000 .
B9 B10 1.791(11) .
B10 H10A 1.1000 .
B11 H11A 1.1000 .
B11 B12 1.780(10) .
B11 B13 1.765(10) .
B11 B15 1.762(9) .
B11 B17 1.783(9) .
B12 H12 1.1000 .
B12 B13 1.768(10) .
B12 B18 1.787(9) .
B12 B19 1.769(10) .
B13 H13A 1.1000 .
B13 B14 1.782(10) .
B13 B15 1.792(10) .
B13 B19 1.802(10) .
B14 H14A 1.1000 .
B14 B15 1.789(10) .
B14 B16 1.771(10) .
B14 B19 1.794(10) .
B14 B20 1.779(9) .
B15 H15 1.1000 .
B15 B16 1.769(9) .
B15 B17 1.780(9) .
B16 H16A 1.1000 .
B16 B17 1.791(9) .
B16 B20 1.795(10) .
B17 H17A 1.1000 .
B18 H18 1.1000 .
B18 B19 1.783(9) .
B18 B20 1.779(10) .
B19 H19A 1.1000 .
B19 B20 1.782(10) .
B20 H20A 1.1000 .
B21 H21 1.1000 .
B21 B22 1.778(10) .
B21 B24 1.777(10) .
B21 B26 1.795(10) .
B22 H22A 1.1000 .
B22 B23 1.792(10) .
B22 B24 1.760(11) .
B22 B25 1.779(10) .
B23 H23A 1.1000 .
B23 B25 1.775(11) .
B23 B28 1.782(11) .
B23 B29 1.793(10) .
B24 H24 1.1000 .
B24 B25 1.780(12) .
B24 B26 1.769(11) .
B24 B27 1.802(12) .
B25 H25A 1.1000 .
B25 B27 1.765(12) .
B25 B28 1.776(11) .
B26 H26A 1.1000 .
B26 B27 1.790(11) .
B26 B30 1.787(11) .
B27 H27 1.1000 .
B27 B28 1.763(12) .
B27 B30 1.774(11) .
B28 H28A 1.1000 .
B28 B29 1.776(10) .
B28 B30 1.766(11) .
B29 H29A 1.1000 .
B29 B30 1.783(10) .
B30 H30 1.1000 .
Cl1 C31 1.684(9) .
Cl2 C31 1.689(9) .
C31 H31A 0.9700 .
C31 H31B 0.9700 .
Cl3 C32 1.683(12) .
Cl4 C32 1.679(12) .
C32 H32A 0.9700 .
C32 H32B 0.9700 .

loop_
_geom_torsion_atom_site_label_1
_geom_torsion_atom_site_label_2
_geom_torsion_atom_site_label_3
_geom_torsion_atom_site_label_4
_geom_torsion
_geom_torsion_site_symmetry_1
Ag1 S5 C5 C6 -0.2(4) .
Ag1 S5 C5 B21 68.7(4) .
Ag1 S5 C5 B26 142.3(4) .
Ag1 S5 C5 B29 -69.9(4) .
Ag1 S5 C5 B30 -143.4(4) .
Ag1 S6 C6 C5 1.2(4) .
Ag1 S6 C6 B21 -68.1(4) .
Ag1 S6 C6 B22 -141.3(4) .
Ag1 S6 C6 B23 144.1(4) .
Ag1 S6 C6 B29 70.5(4) .
Ag2 S1 C1 C2 -0.4(4) .
Ag2 S1 C1 B1 68.3(4) .
Ag2 S1 C1 B8 141.2(4) .
Ag2 S1 C1 B9 -144.6(4) .
Ag2 S1 C1 B10 -70.2(5) .
Ag2 S2 C2 C1 2.9(4) .
Ag2 S2 C2 B1 -66.9(4) .
Ag2 S2 C2 B2 -140.5(5) .
Ag2 S2 C2 B3 145.1(4) .
Ag2 S2 C2 B10 71.7(4) .
Ag3 S3 C3 C4 -0.9(4) .
Ag3 S3 C3 B16 140.8(4) .
Ag3 S3 C3 B17 68.2(4) .
Ag3 S3 C3 B18 -70.9(4) .
Ag3 S3 C3 B20 -144.6(4) .
Ag3 S4 C4 C3 3.5(4) .
Ag3 S4 C4 B11 -139.7(4) .
Ag3 S4 C4 B12 145.8(4) .
Ag3 S4 C4 B17 -65.9(4) .
Ag3 S4 C4 B18 72.8(4) .
Ag4 S2 C2 C1 -74.5(5) 5_665
Ag4 S2 C2 B1 -144.3(4) 5_665
Ag4 S2 C2 B2 142.1(4) 5_665
Ag4 S2 C2 B3 67.7(5) 5_665
Ag4 S2 C2 B10 -5.7(5) 5_665
Ag4 S3 C3 C4 -80.2(4) 5_665
Ag4 S3 C3 B16 61.5(4) 5_665
Ag4 S3 C3 B17 -11.1(5) 5_665
Ag4 S3 C3 B18 -150.2(3) 5_665
Ag4 S3 C3 B20 136.1(4) 5_665
Ag4 S5 C5 C6 77.1(4) .
Ag4 S5 C5 B21 146.0(4) .
Ag4 S5 C5 B26 -140.4(4) .
Ag4 S5 C5 B29 7.4(5) .
Ag4 S5 C5 B30 -66.1(5) .
Ag4 N3 C19 C20 -170.9(6) .
Ag4 N3 C23 C22 170.2(5) .
Ag5 S1 C1 C2 81.9(4) 5_665
Ag5 S1 C1 B1 150.6(4) 5_665
Ag5 S1 C1 B8 -136.6(4) 5_665
Ag5 S1 C1 B9 -62.3(5) 5_665
Ag5 S1 C1 B10 12.1(6) 5_665
Ag5 S4 C4 C3 -74.2(4) .
Ag5 S4 C4 B11 142.6(4) .
Ag5 S4 C4 B12 68.1(5) .
Ag5 S4 C4 B17 -143.6(3) .
Ag5 S4 C4 B18 -4.9(5) .
Ag5 S5 C5 C6 -79.6(4) .
Ag5 S5 C5 B21 -10.7(5) .
Ag5 S5 C5 B26 62.9(5) .
Ag5 S5 C5 B29 -149.3(3) .
Ag5 S5 C5 B30 137.2(4) .
Ag5 N2 C13 C14 -176.7(6) .
Ag5 N2 C17 C16 177.2(6) .
Ag6 S2 C2 C1 81.4(4) .
Ag6 S2 C2 B1 11.6(5) .
Ag6 S2 C2 B2 -62.0(5) .
Ag6 S2 C2 B3 -136.4(4) .
Ag6 S2 C2 B10 150.2(4) .
Ag6 S4 C4 C3 80.5(4) .
Ag6 S4 C4 B11 -62.6(5) .
Ag6 S4 C4 B12 -137.2(4) .
Ag6 S4 C4 B17 11.1(5) .
Ag6 S4 C4 B18 149.8(3) .
Ag6 S6 C6 C5 78.7(4) .
Ag6 S6 C6 B21 9.3(5) .
Ag6 S6 C6 B22 -63.8(5) .
Ag6 S6 C6 B23 -138.5(4) .
Ag6 S6 C6 B29 148.0(4) .
Ag6 N1 C7 C8 175.4(5) .
Ag6 N1 C11 C10 -174.6(4) .
Ag7 S1 C1 C2 -83.1(4) .
Ag7 S1 C1 B1 -14.4(5) .
Ag7 S1 C1 B8 58.5(5) .
Ag7 S1 C1 B9 132.7(4) .
Ag7 S1 C1 B10 -152.9(4) .
Ag7 S3 C3 C4 83.3(4) 5_665
Ag7 S3 C3 B16 -135.0(4) 5_665
Ag7 S3 C3 B17 152.3(3) 5_665
Ag7 S3 C3 B18 13.3(5) 5_665
Ag7 S3 C3 B20 -60.5(5) 5_665
Ag7 S6 C6 C5 -83.7(4) .
Ag7 S6 C6 B21 -153.0(3) .
Ag7 S6 C6 B22 133.8(4) .
Ag7 S6 C6 B23 59.2(5) .
Ag7 S6 C6 B29 -14.3(5) .
Ag7 N4 C25 C26 170.1(5) .
Ag7 N4 C29 C28 -167.9(5) .
S1 C1 C2 S2 -1.9(7) .
S1 C1 C2 B1 105.2(5) .
S1 C1 C2 B2 145.1(4) .
S1 C1 C2 B3 -147.7(5) .
S1 C1 C2 B10 -108.1(5) .
S1 C1 B1 C2 -112.6(5) .
S1 C1 B1 B2 -150.2(4) .
S1 C1 B1 B7 148.1(5) .
S1 C1 B1 B8 109.7(5) .
S1 C1 B8 B1 -108.8(5) .
S1 C1 B8 B6 149.6(5) .
S1 C1 B8 B7 -147.8(5) .
S1 C1 B8 B9 111.0(5) .
S1 C1 B9 B5 149.8(5) .
S1 C1 B9 B6 -148.4(5) .
S1 C1 B9 B8 -109.4(5) .
S1 C1 B9 B10 111.2(5) .
S1 C1 B10 C2 111.6(5) .
S1 C1 B10 B3 148.6(5) .
S1 C1 B10 B5 -148.9(5) .
S1 C1 B10 B9 -110.2(5) .
S2 C2 B1 C1 112.6(5) .
S2 C2 B1 B2 -110.7(5) .
S2 C2 B1 B7 -148.6(4) .
S2 C2 B1 B8 148.9(4) .
S2 C2 B2 B1 110.2(5) .
S2 C2 B2 B3 -109.9(5) .
S2 C2 B2 B4 -147.6(5) .
S2 C2 B2 B7 149.0(5) .
S2 C2 B3 B2 111.2(5) .
S2 C2 B3 B4 148.8(5) .
S2 C2 B3 B5 -148.1(5) .
S2 C2 B3 B10 -109.9(5) .
S2 C2 B10 C1 -112.7(5) .
S2 C2 B10 B3 110.0(5) .
S2 C2 B10 B5 147.7(5) .
S2 C2 B10 B9 -149.3(4) .
S3 C3 C4 S4 -2.0(6) .
S3 C3 C4 B11 144.9(4) .
S3 C3 C4 B12 -147.9(4) .
S3 C3 C4 B17 105.1(5) .
S3 C3 C4 B18 -107.9(5) .
S3 C3 B16 B14 149.6(4) .
S3 C3 B16 B15 -147.2(4) .
S3 C3 B16 B17 -108.6(5) .
S3 C3 B16 B20 111.4(5) .
S3 C3 B17 C4 -113.1(4) .
S3 C3 B17 B11 -150.5(4) .
S3 C3 B17 B15 147.6(4) .
S3 C3 B17 B16 109.6(5) .
S3 C3 B18 C4 112.1(4) .
S3 C3 B18 B12 149.4(4) .
S3 C3 B18 B19 -148.5(4) .
S3 C3 B18 B20 -110.4(5) .
S3 C3 B20 B14 -147.4(4) .
S3 C3 B20 B16 -109.2(5) .
S3 C3 B20 B18 110.7(5) .
S3 C3 B20 B19 149.3(4) .
S4 C4 B11 B12 -110.0(5) .
S4 C4 B11 B13 -147.2(4) .
S4 C4 B11 B15 148.6(4) .
S4 C4 B11 B17 110.4(5) .
S4 C4 B12 B11 111.2(5) .
S4 C4 B12 B13 148.3(4) .
S4 C4 B12 B18 -109.3(5) .
S4 C4 B12 B19 -147.4(4) .
S4 C4 B17 C3 112.6(4) .
S4 C4 B17 B11 -110.7(5) .
S4 C4 B17 B15 -147.9(4) .
S4 C4 B17 B16 149.9(4) .
S4 C4 B18 C3 -113.3(4) .
S4 C4 B18 B12 110.2(5) .
S4 C4 B18 B19 147.3(4) .
S4 C4 B18 B20 -149.9(4) .
S5 C5 C6 S6 -0.8(6) .
S5 C5 C6 B21 105.9(5) .
S5 C5 C6 B22 145.4(4) .
S5 C5 C6 B23 -147.0(4) .
S5 C5 C6 B29 -107.1(5) .
S5 C5 B21 C6 -112.5(4) .
S5 C5 B21 B22 -150.2(4) .
S5 C5 B21 B24 147.8(4) .
S5 C5 B21 B26 109.9(5) .
S5 C5 B26 B21 -109.5(5) .
S5 C5 B26 B24 -147.9(4) .
S5 C5 B26 B27 148.7(5) .
S5 C5 B26 B30 110.6(5) .
S5 C5 B29 C6 112.3(4) .
S5 C5 B29 B23 149.2(4) .
S5 C5 B29 B28 -148.4(4) .
S5 C5 B29 B30 -110.1(5) .
S5 C5 B30 B26 -109.8(5) .
S5 C5 B30 B27 -148.4(5) .
S5 C5 B30 B28 149.1(5) .
S5 C5 B30 B29 110.0(5) .
S6 C6 B21 C5 112.5(4) .
S6 C6 B21 B22 -110.4(5) .
S6 C6 B21 B24 -148.5(4) .
S6 C6 B21 B26 149.3(4) .
S6 C6 B22 B21 109.7(5) .
S6 C6 B22 B23 -110.3(5) .
S6 C6 B22 B24 148.6(5) .
S6 C6 B22 B25 -148.5(5) .
S6 C6 B23 B22 110.9(5) .
S6 C6 B23 B25 149.3(5) .
S6 C6 B23 B28 -148.1(4) .
S6 C6 B23 B29 -109.6(5) .
S6 C6 B29 C5 -112.7(4) .
S6 C6 B29 B23 110.3(5) .
S6 C6 B29 B28 148.5(4) .
S6 C6 B29 B30 -149.3(4) .
N1 C7 C8 C9 -0.3(11) .
N2 C13 C14 C15 0.0(13) .
N3 C19 C20 C21 1.2(12) .
N4 C25 C26 C27 -3.3(11) .
C1 C2 B1 B2 136.7(5) .
C1 C2 B1 B7 98.8(5) .
C1 C2 B1 B8 36.3(4) .
C1 C2 B2 B1 -38.0(4) .
C1 C2 B2 B3 101.9(5) .
C1 C2 B2 B4 64.2(6) .
C1 C2 B2 B7 0.8(6) .
C1 C2 B3 B2 -101.6(5) .
C1 C2 B3 B4 -64.0(6) .
C1 C2 B3 B5 -0.9(7) .
C1 C2 B3 B10 37.3(4) .
C1 C2 B10 B3 -137.3(5) .
C1 C2 B10 B5 -99.6(5) .
C1 C2 B10 B9 -36.7(4) .
C1 B1 B2 C2 39.9(5) .
C1 B1 B2 B3 5.2(7) .
C1 B1 B2 B4 -57.8(6) .
C1 B1 B2 B7 -96.3(5) .
C1 B1 B7 B2 102.4(5) .
C1 B1 B7 B4 64.5(7) .
C1 B1 B7 B6 1.2(7) .
C1 B1 B7 B8 -37.1(5) .
C1 B1 B8 B6 97.9(6) .
C1 B1 B8 B7 135.8(6) .
C1 B1 B8 B9 35.0(5) .
C1 B8 B9 B5 97.9(6) .
C1 B8 B9 B6 135.7(6) .
C1 B8 B9 B10 35.4(5) .
C1 B9 B10 C2 39.1(5) .
C1 B9 B10 B3 100.2(5) .
C1 B9 B10 B5 135.8(6) .
C2 C1 B1 B2 -37.6(4) .
C2 C1 B1 B7 -99.3(5) .
C2 C1 B1 B8 -137.7(5) .
C2 C1 B8 B1 37.4(5) .
C2 C1 B8 B6 -64.2(6) .
C2 C1 B8 B7 -1.6(6) .
C2 C1 B8 B9 -102.8(5) .
C2 C1 B9 B5 1.4(7) .
C2 C1 B9 B6 63.3(6) .
C2 C1 B9 B8 102.3(5) .
C2 C1 B9 B10 -37.2(4) .
C2 C1 B10 B3 37.0(4) .
C2 C1 B10 B5 99.5(5) .
C2 C1 B10 B9 138.1(5) .
C2 B1 B2 B3 -34.7(5) .
C2 B1 B2 B4 -97.7(6) .
C2 B1 B2 B7 -136.2(5) .
C2 B1 B7 B2 37.3(5) .
C2 B1 B7 B4 -0.6(7) .
C2 B1 B7 B6 -63.9(7) .
C2 B1 B7 B8 -102.2(5) .
C2 B1 B8 C1 -38.9(4) .
C2 B1 B8 B6 59.0(6) .
C2 B1 B8 B7 96.9(6) .
C2 B1 B8 B9 -3.9(7) .
C2 B2 B3 B4 -137.1(6) .
C2 B2 B3 B5 -99.4(5) .
C2 B2 B3 B10 -36.3(5) .
C2 B2 B4 B3 36.8(5) .
C2 B2 B4 B5 -1.0(8) .
C2 B2 B4 B6 -64.1(7) .
C2 B2 B4 B7 -100.7(6) .
C2 B2 B7 B1 -38.5(5) .
C2 B2 B7 B4 98.8(6) .
C2 B2 B7 B6 62.3(7) .
C2 B2 B7 B8 -1.8(7) .
C2 B3 B4 B2 -37.3(5) .
C2 B3 B4 B5 100.6(6) .
C2 B3 B4 B6 64.2(7) .
C2 B3 B4 B7 0.5(7) .
C2 B3 B5 B4 -99.1(6) .
C2 B3 B5 B6 -62.2(7) .
C2 B3 B5 B9 1.9(8) .
C2 B3 B5 B10 38.1(5) .
C2 B3 B10 C1 -39.7(5) .
C2 B3 B10 B5 -136.8(6) .
C2 B3 B10 B9 -101.0(5) .
C3 C4 B11 B12 101.9(5) .
C3 C4 B11 B13 64.7(5) .
C3 C4 B11 B15 0.5(6) .
C3 C4 B11 B17 -37.7(4) .
C3 C4 B12 B11 -101.4(4) .
C3 C4 B12 B13 -64.3(5) .
C3 C4 B12 B18 38.1(4) .
C3 C4 B12 B19 0.0(6) .
C3 C4 B17 B11 136.7(4) .
C3 C4 B17 B15 99.5(4) .
C3 C4 B17 B16 37.3(4) .
C3 C4 B18 B12 -136.6(5) .
C3 C4 B18 B19 -99.4(5) .
C3 C4 B18 B20 -36.6(4) .
C3 B16 B17 C4 -39.5(4) .
C3 B16 B17 B11 -100.2(5) .
C3 B16 B17 B15 -136.3(5) .
C3 B16 B20 B14 136.3(5) .
C3 B16 B20 B18 35.7(4) .
C3 B16 B20 B19 99.3(5) .
C3 B18 B19 B12 -101.4(5) .
C3 B18 B19 B13 -63.6(6) .
C3 B18 B19 B14 -1.1(6) .
C3 B18 B19 B20 36.9(4) .
C3 B18 B20 B14 -97.9(5) .
C3 B18 B20 B16 -35.1(4) .
C3 B18 B20 B19 -136.5(5) .
C4 C3 B16 B14 -64.0(5) .
C4 C3 B16 B15 -0.7(6) .
C4 C3 B16 B17 37.9(4) .
C4 C3 B16 B20 -102.2(5) .
C4 C3 B17 B11 -37.4(4) .
C4 C3 B17 B15 -99.3(5) .
C4 C3 B17 B16 -137.3(4) .
C4 C3 B18 B12 37.3(4) .
C4 C3 B18 B19 99.4(5) .
C4 C3 B18 B20 137.5(4) .
C4 C3 B20 B14 64.4(5) .
C4 C3 B20 B16 102.5(4) .
C4 C3 B20 B18 -37.6(4) .
C4 C3 B20 B19 1.1(6) .
C4 B11 B12 B13 -137.9(5) .
C4 B11 B12 B18 -36.0(4) .
C4 B11 B12 B19 -99.6(5) .
C4 B11 B13 B12 36.5(4) .
C4 B11 B13 B14 -64.1(6) .
C4 B11 B13 B15 -101.4(5) .
C4 B11 B13 B19 -0.8(6) .
C4 B11 B15 B13 99.3(5) .
C4 B11 B15 B14 62.3(6) .
C4 B11 B15 B16 -1.0(6) .
C4 B11 B15 B17 -38.1(4) .
C4 B11 B17 C3 39.9(4) .
C4 B11 B17 B15 137.2(5) .
C4 B11 B17 B16 101.1(5) .
C4 B12 B13 B11 -36.4(4) .
C4 B12 B13 B14 64.3(6) .
C4 B12 B13 B15 0.9(6) .
C4 B12 B13 B19 101.5(5) .
C4 B12 B18 C3 -39.8(4) .
C4 B12 B18 B19 -137.3(5) .
C4 B12 B18 B20 -100.1(5) .
C4 B12 B19 B13 -99.2(5) .
C4 B12 B19 B14 -62.3(6) .
C4 B12 B19 B18 37.9(4) .
C4 B12 B19 B20 0.6(6) .
C4 B18 B19 B12 -36.2(4) .
C4 B18 B19 B13 1.6(6) .
C4 B18 B19 B14 64.1(6) .
C4 B18 B19 B20 102.1(5) .
C4 B18 B20 C3 39.0(4) .
C4 B18 B20 B14 -58.9(6) .
C4 B18 B20 B16 3.9(6) .
C4 B18 B20 B19 -97.4(5) .
C5 C6 B21 B22 137.1(5) .
C5 C6 B21 B24 98.9(5) .
C5 C6 B21 B26 36.8(4) .
C5 C6 B22 B21 -37.7(4) .
C5 C6 B22 B23 102.3(5) .
C5 C6 B22 B24 1.2(6) .
C5 C6 B22 B25 64.2(6) .
C5 C6 B23 B22 -101.6(5) .
C5 C6 B23 B25 -63.1(6) .
C5 C6 B23 B28 -0.5(6) .
C5 C6 B23 B29 37.9(4) .
C5 C6 B29 B23 -137.0(5) .
C5 C6 B29 B28 -98.7(5) .
C5 C6 B29 B30 -36.6(4) .
C5 B21 B22 C6 39.8(4) .
C5 B21 B22 B23 5.3(6) .
C5 B21 B22 B24 -96.3(5) .
C5 B21 B22 B25 -57.4(6) .
C5 B21 B24 B22 103.1(5) .
C5 B21 B24 B25 64.1(7) .
C5 B21 B24 B26 -37.0(5) .
C5 B21 B24 B27 1.8(7) .
C5 B21 B26 B24 136.3(5) .
C5 B21 B26 B27 97.2(5) .
C5 B21 B26 B30 34.7(4) .
C5 B26 B27 B24 100.4(6) .
C5 B26 B27 B25 64.1(7) .
C5 B26 B27 B28 0.3(7) .
C5 B26 B27 B30 -37.3(5) .
C5 B26 B30 B27 136.3(6) .
C5 B26 B30 B28 98.8(5) .
C5 B26 B30 B29 35.5(4) .
C5 B29 B30 B26 -34.8(4) .
C5 B29 B30 B27 -98.5(5) .
C5 B29 B30 B28 -135.8(5) .
C6 C5 B21 B22 -37.6(4) .
C6 C5 B21 B24 -99.7(5) .
C6 C5 B21 B26 -137.6(5) .
C6 C5 B26 B21 37.5(4) .
C6 C5 B26 B24 -0.9(6) .
C6 C5 B26 B27 -64.3(6) .
C6 C5 B26 B30 -102.3(5) .
C6 C5 B29 B23 36.9(4) .
C6 C5 B29 B28 99.4(5) .
C6 C5 B29 B30 137.6(5) .
C6 C5 B30 B26 102.6(5) .
C6 C5 B30 B27 63.9(6) .
C6 C5 B30 B28 1.5(6) .
C6 C5 B30 B29 -37.6(4) .
C6 B21 B22 B23 -34.5(4) .
C6 B21 B22 B24 -136.1(5) .
C6 B21 B22 B25 -97.1(5) .
C6 B21 B24 B22 37.6(5) .
C6 B21 B24 B25 -1.3(7) .
C6 B21 B24 B26 -102.5(5) .
C6 B21 B24 B27 -63.6(6) .
C6 B21 B26 C5 -39.2(4) .
C6 B21 B26 B24 97.1(5) .
C6 B21 B26 B27 58.0(6) .
C6 B21 B26 B30 -4.5(6) .
C6 B22 B23 B25 -136.2(6) .
C6 B22 B23 B28 -98.8(5) .
C6 B22 B23 B29 -36.0(4) .
C6 B22 B24 B21 -38.4(5) .
C6 B22 B24 B25 98.0(5) .
C6 B22 B24 B26 -1.8(7) .
C6 B22 B24 B27 62.2(6) .
C6 B22 B25 B23 37.3(5) .
C6 B22 B25 B24 -100.8(5) .
C6 B22 B25 B27 -64.0(7) .
C6 B22 B25 B28 -0.5(7) .
C6 B23 B25 B22 -37.8(5) .
C6 B23 B25 B24 -0.8(7) .
C6 B23 B25 B27 64.0(7) .
C6 B23 B25 B28 100.2(5) .
C6 B23 B28 B25 -98.9(6) .
C6 B23 B28 B27 -62.7(6) .
C6 B23 B28 B29 38.5(5) .
C6 B23 B28 B30 1.4(7) .
C6 B23 B29 C5 -39.3(4) .
C6 B23 B29 B28 -136.2(5) .
C6 B23 B29 B30 -99.8(5) .
C6 B29 B30 C5 38.9(4) .
C6 B29 B30 B26 4.1(6) .
C6 B29 B30 B27 -59.6(6) .
C6 B29 B30 B28 -97.0(5) .
C7 N1 C11 C10 1.4(9) .
C7 C8 C9 C10 0.4(11) .
C7 C8 C9 C12 -179.4(7) .
C8 C9 C10 C11 0.3(9) .
C9 C10 C11 N1 -1.3(9) .
C11 N1 C7 C8 -0.6(10) .
C12 C9 C10 C11 -179.8(7) .
C13 N2 C17 C16 -1.1(11) .
C13 C14 C15 C16 -2.1(12) .
C13 C14 C15 C18 178.7(7) .
C14 C15 C16 C17 2.5(12) .
C15 C16 C17 N2 -0.9(13) .
C17 N2 C13 C14 1.6(11) .
C18 C15 C16 C17 -178.3(7) .
C19 N3 C23 C22 -0.8(10) .
C19 C20 C21 C22 -1.5(11) .
C19 C20 C21 C24 179.1(7) .
C20 C21 C22 C23 0.7(11) .
C21 C22 C23 N3 0.5(11) .
C23 N3 C19 C20 0.0(11) .
C24 C21 C22 C23 -179.9(7) .
C25 N4 C29 C28 2.6(10) .
C25 C26 C27 C28 5.1(11) .
C25 C26 C27 C30 -175.9(8) .
C26 C27 C28 C29 -3.3(11) .
C27 C28 C29 N4 -0.6(11) .
C29 N4 C25 C26 -0.7(10) .
C30 C27 C28 C29 177.8(8) .
B1 C1 C2 S2 -107.2(5) .
B1 C1 C2 B2 39.9(5) .
B1 C1 C2 B3 107.1(5) .
B1 C1 C2 B10 146.6(5) .
B1 C1 B8 B6 -101.6(6) .
B1 C1 B8 B7 -39.0(5) .
B1 C1 B8 B9 -140.2(5) .
B1 C1 B9 B5 -62.0(7) .
B1 C1 B9 B6 -0.1(7) .
B1 C1 B9 B8 38.9(5) .
B1 C1 B9 B10 -100.6(6) .
B1 C1 B10 C2 -29.9(5) .
B1 C1 B10 B3 7.1(7) .
B1 C1 B10 B5 69.6(6) .
B1 C1 B10 B9 108.2(5) .
B1 C2 B2 B3 139.9(5) .
B1 C2 B2 B4 102.3(6) .
B1 C2 B2 B7 38.9(5) .
B1 C2 B3 B2 -38.6(5) .
B1 C2 B3 B4 -1.0(7) .
B1 C2 B3 B5 62.1(7) .
B1 C2 B3 B10 100.3(5) .
B1 C2 B10 C1 29.8(5) .
B1 C2 B10 B3 -107.5(5) .
B1 C2 B10 B5 -69.8(6) .
B1 C2 B10 B9 -6.9(6) .
B1 B2 B3 C2 35.4(5) .
B1 B2 B3 B4 -101.7(6) .
B1 B2 B3 B5 -64.0(6) .
B1 B2 B3 B10 -0.9(7) .
B1 B2 B4 B3 99.2(5) .
B1 B2 B4 B5 61.5(7) .
B1 B2 B4 B6 -1.6(8) .
B1 B2 B4 B7 -38.3(5) .
B1 B2 B7 B4 137.3(5) .
B1 B2 B7 B6 100.9(6) .
B1 B2 B7 B8 36.7(5) .
B1 B7 B8 C1 39.0(5) .
B1 B7 B8 B6 137.3(6) .
B1 B7 B8 B9 100.6(6) .
B1 B8 B9 C1 -35.5(5) .
B1 B8 B9 B5 62.3(6) .
B1 B8 B9 B6 100.2(6) .
B1 B8 B9 B10 -0.2(7) .
B2 C2 B1 C1 -136.7(5) .
B2 C2 B1 B7 -37.9(5) .
B2 C2 B1 B8 -100.4(6) .
B2 C2 B3 B4 37.6(5) .
B2 C2 B3 B5 100.7(6) .
B2 C2 B3 B10 138.9(6) .
B2 C2 B10 C1 97.5(5) .
B2 C2 B10 B3 -39.8(5) .
B2 C2 B10 B5 -2.1(7) .
B2 C2 B10 B9 60.8(7) .
B2 B1 B7 B4 -37.9(5) .
B2 B1 B7 B6 -101.2(6) .
B2 B1 B7 B8 -139.5(6) .
B2 B1 B8 C1 -100.0(5) .
B2 B1 B8 B6 -2.1(7) .
B2 B1 B8 B7 35.9(5) .
B2 B1 B8 B9 -65.0(6) .
B2 B3 B4 B5 137.8(6) .
B2 B3 B4 B6 101.5(6) .
B2 B3 B4 B7 37.8(5) .
B2 B3 B5 B4 -37.4(5) .
B2 B3 B5 B6 -0.5(7) .
B2 B3 B5 B9 63.6(7) .
B2 B3 B5 B10 99.8(5) .
B2 B3 B10 C1 -3.7(7) .
B2 B3 B10 C2 35.9(5) .
B2 B3 B10 B5 -100.9(6) .
B2 B3 B10 B9 -65.0(6) .
B2 B4 B5 B3 38.1(6) .
B2 B4 B5 B6 -101.1(7) .
B2 B4 B5 B9 -64.2(7) .
B2 B4 B5 B10 -0.3(8) .
B2 B4 B6 B5 100.9(6) .
B2 B4 B6 B7 -36.4(5) .
B2 B4 B6 B8 0.3(8) .
B2 B4 B6 B9 63.9(7) .
B2 B4 B7 B1 38.3(5) .
B2 B4 B7 B6 139.3(6) .
B2 B4 B7 B8 102.1(6) .
B2 B7 B8 C1 2.1(7) .
B2 B7 B8 B1 -36.9(5) .
B2 B7 B8 B6 100.5(6) .
B2 B7 B8 B9 63.7(7) .
B3 C2 B1 C1 -97.7(5) .
B3 C2 B1 B2 38.9(5) .
B3 C2 B1 B7 1.0(7) .
B3 C2 B1 B8 -61.5(6) .
B3 C2 B2 B1 -139.9(5) .
B3 C2 B2 B4 -37.7(5) .
B3 C2 B2 B7 -101.1(6) .
B3 C2 B10 C1 137.3(5) .
B3 C2 B10 B5 37.7(5) .
B3 C2 B10 B9 100.6(6) .
B3 B2 B4 B5 -37.8(6) .
B3 B2 B4 B6 -100.9(6) .
B3 B2 B4 B7 -137.5(6) .
B3 B2 B7 B1 -99.5(5) .
B3 B2 B7 B4 37.9(5) .
B3 B2 B7 B6 1.4(7) .
B3 B2 B7 B8 -62.7(7) .
B3 B4 B5 B6 -139.2(6) .
B3 B4 B5 B9 -102.3(6) .
B3 B4 B5 B10 -38.4(5) .
B3 B4 B6 B5 36.6(6) .
B3 B4 B6 B7 -100.7(6) .
B3 B4 B6 B8 -64.0(7) .
B3 B4 B6 B9 -0.4(8) .
B3 B4 B7 B1 0.1(7) .
B3 B4 B7 B2 -38.3(5) .
B3 B4 B7 B6 101.0(6) .
B3 B4 B7 B8 63.9(7) .
B3 B5 B6 B4 -36.6(5) .
B3 B5 B6 B7 1.3(7) .
B3 B5 B6 B8 64.3(7) .
B3 B5 B6 B9 102.5(6) .
B3 B5 B9 C1 -2.0(7) .
B3 B5 B9 B6 -100.8(7) .
B3 B5 B9 B8 -62.4(7) .
B3 B5 B9 B10 36.2(5) .
B3 B5 B10 C1 -102.6(6) .
B3 B5 B10 C2 -36.7(5) .
B3 B5 B10 B9 -140.2(6) .
B4 B2 B3 C2 137.1(6) .
B4 B2 B3 B5 37.7(5) .
B4 B2 B3 B10 100.8(6) .
B4 B2 B7 B1 -137.3(5) .
B4 B2 B7 B6 -36.5(5) .
B4 B2 B7 B8 -100.6(6) .
B4 B3 B5 B6 36.9(5) .
B4 B3 B5 B9 101.0(7) .
B4 B3 B5 B10 137.2(6) .
B4 B3 B10 C1 58.9(7) .
B4 B3 B10 C2 98.6(6) .
B4 B3 B10 B5 -38.2(5) .
B4 B3 B10 B9 -2.4(7) .
B4 B5 B6 B7 38.0(5) .
B4 B5 B6 B8 100.9(6) .
B4 B5 B6 B9 139.1(6) .
B4 B5 B9 C1 61.7(7) .
B4 B5 B9 B6 -37.0(5) .
B4 B5 B9 B8 1.3(7) .
B4 B5 B9 B10 100.0(6) .
B4 B5 B10 C1 -64.5(7) .
B4 B5 B10 C2 1.4(7) .
B4 B5 B10 B3 38.1(6) .
B4 B5 B10 B9 -102.1(6) .
B4 B6 B7 B1 100.5(6) .
B4 B6 B7 B2 36.4(5) .
B4 B6 B7 B8 138.8(6) .
B4 B6 B8 C1 63.8(7) .
B4 B6 B8 B1 1.1(7) .
B4 B6 B8 B7 -36.8(5) .
B4 B6 B8 B9 101.9(6) .
B4 B6 B9 C1 -62.6(7) .
B4 B6 B9 B5 36.8(6) .
B4 B6 B9 B8 -100.3(6) .
B4 B6 B9 B10 -1.0(7) .
B4 B7 B8 C1 -61.4(7) .
B4 B7 B8 B1 -100.4(6) .
B4 B7 B8 B6 37.0(5) .
B4 B7 B8 B9 0.2(7) .
B5 B3 B4 B2 -137.8(6) .
B5 B3 B4 B6 -36.4(5) .
B5 B3 B4 B7 -100.0(6) .
B5 B3 B10 C1 97.1(6) .
B5 B3 B10 C2 136.8(6) .
B5 B3 B10 B9 35.8(5) .
B5 B4 B6 B7 -137.3(6) .
B5 B4 B6 B8 -100.5(6) .
B5 B4 B6 B9 -37.0(5) .
B5 B4 B7 B1 -63.2(7) .
B5 B4 B7 B2 -101.5(6) .
B5 B4 B7 B6 37.8(5) .
B5 B4 B7 B8 0.6(7) .
B5 B6 B7 B1 62.5(7) .
B5 B6 B7 B2 -1.7(7) .
B5 B6 B7 B4 -38.1(5) .
B5 B6 B7 B8 100.7(6) .
B5 B6 B8 C1 0.3(7) .
B5 B6 B8 B1 -62.3(7) .
B5 B6 B8 B7 -100.3(6) .
B5 B6 B8 B9 38.4(5) .
B5 B6 B9 C1 -99.4(6) .
B5 B6 B9 B8 -137.1(6) .
B5 B6 B9 B10 -37.9(5) .
B5 B9 B10 C1 -135.8(6) .
B5 B9 B10 C2 -96.7(6) .
B5 B9 B10 B3 -35.7(5) .
B6 B4 B5 B3 139.2(6) .
B6 B4 B5 B9 36.9(5) .
B6 B4 B5 B10 100.8(6) .
B6 B4 B7 B1 -101.0(6) .
B6 B4 B7 B2 -139.3(6) .
B6 B4 B7 B8 -37.2(5) .
B6 B5 B9 C1 98.7(6) .
B6 B5 B9 B8 38.3(5) .
B6 B5 B9 B10 137.0(6) .
B6 B5 B10 C1 -0.7(7) .
B6 B5 B10 C2 65.1(7) .
B6 B5 B10 B3 101.8(6) .
B6 B5 B10 B9 -38.4(5) .
B6 B7 B8 C1 -98.4(6) .
B6 B7 B8 B1 -137.3(6) .
B6 B7 B8 B9 -36.8(5) .
B6 B8 B9 C1 -135.7(6) .
B6 B8 B9 B5 -37.9(5) .
B6 B8 B9 B10 -100.3(6) .
B6 B9 B10 C1 -98.1(6) .
B6 B9 B10 C2 -59.0(6) .
B6 B9 B10 B3 2.1(7) .
B6 B9 B10 B5 37.8(5) .
B7 B1 B2 C2 136.2(5) .
B7 B1 B2 B3 101.4(6) .
B7 B1 B2 B4 38.5(5) .
B7 B1 B8 C1 -135.8(6) .
B7 B1 B8 B6 -38.0(5) .
B7 B1 B8 B9 -100.8(6) .
B7 B2 B3 C2 98.8(6) .
B7 B2 B3 B4 -38.2(5) .
B7 B2 B3 B5 -0.6(7) .
B7 B2 B3 B10 62.5(6) .
B7 B2 B4 B3 137.5(6) .
B7 B2 B4 B5 99.7(6) .
B7 B2 B4 B6 36.6(5) .
B7 B4 B5 B3 101.1(6) .
B7 B4 B5 B6 -38.1(5) .
B7 B4 B5 B9 -1.2(8) .
B7 B4 B5 B10 62.7(7) .
B7 B4 B6 B5 137.3(6) .
B7 B4 B6 B8 36.7(5) .
B7 B4 B6 B9 100.3(6) .
B7 B6 B8 C1 100.6(6) .
B7 B6 B8 B1 37.9(5) .
B7 B6 B8 B9 138.7(6) .
B7 B6 B9 C1 0.9(8) .
B7 B6 B9 B5 100.3(7) .
B7 B6 B9 B8 -36.8(6) .
B7 B6 B9 B10 62.4(7) .
B7 B8 B9 C1 -98.8(6) .
B7 B8 B9 B5 -0.9(7) .
B7 B8 B9 B6 36.9(5) .
B7 B8 B9 B10 -63.4(6) .
B8 C1 C2 S2 -146.6(5) .
B8 C1 C2 B1 -39.4(5) .
B8 C1 C2 B2 0.5(6) .
B8 C1 C2 B3 67.7(6) .
B8 C1 C2 B10 107.2(5) .
B8 C1 B1 C2 137.7(5) .
B8 C1 B1 B2 100.1(6) .
B8 C1 B1 B7 38.4(5) .
B8 C1 B9 B5 -100.9(6) .
B8 C1 B9 B6 -39.0(5) .
B8 C1 B9 B10 -139.5(5) .
B8 C1 B10 C2 -98.4(5) .
B8 C1 B10 B3 -61.4(7) .
B8 C1 B10 B5 1.0(7) .
B8 C1 B10 B9 39.7(5) .
B8 B1 B2 C2 100.0(5) .
B8 B1 B2 B3 65.3(6) .
B8 B1 B2 B4 2.3(7) .
B8 B1 B2 B7 -36.1(5) .
B8 B1 B7 B2 139.5(6) .
B8 B1 B7 B4 101.6(6) .
B8 B1 B7 B6 38.3(6) .
B8 B6 B7 B1 -38.3(5) .
B8 B6 B7 B2 -102.4(6) .
B8 B6 B7 B4 -138.8(6) .
B8 B6 B9 C1 37.7(5) .
B8 B6 B9 B5 137.1(6) .
B8 B6 B9 B10 99.2(6) .
B8 B9 B10 C1 -34.9(5) .
B8 B9 B10 C2 4.2(7) .
B8 B9 B10 B3 65.3(6) .
B8 B9 B10 B5 101.0(6) .
B9 C1 C2 S2 145.4(5) .
B9 C1 C2 B1 -107.4(5) .
B9 C1 C2 B2 -67.5(6) .
B9 C1 C2 B3 -0.3(6) .
B9 C1 C2 B10 39.2(5) .
B9 C1 B1 C2 98.6(5) .
B9 C1 B1 B2 61.0(7) .
B9 C1 B1 B7 -0.7(7) .
B9 C1 B1 B8 -39.1(5) .
B9 C1 B8 B1 140.2(5) .
B9 C1 B8 B6 38.6(5) .
B9 C1 B8 B7 101.3(6) .
B9 C1 B10 C2 -138.1(5) .
B9 C1 B10 B3 -101.1(6) .
B9 C1 B10 B5 -38.7(5) .
B9 B5 B6 B4 -139.1(6) .
B9 B5 B6 B7 -101.2(6) .
B9 B5 B6 B8 -38.2(5) .
B9 B5 B10 C1 37.6(5) .
B9 B5 B10 C2 103.5(5) .
B9 B5 B10 B3 140.2(6) .
B9 B6 B7 B1 -1.3(8) .
B9 B6 B7 B2 -65.5(7) .
B9 B6 B7 B4 -101.9(6) .
B9 B6 B7 B8 36.9(5) .
B9 B6 B8 C1 -38.1(5) .
B9 B6 B8 B1 -100.8(6) .
B9 B6 B8 B7 -138.7(6) .
B10 C1 C2 S2 106.2(5) .
B10 C1 C2 B1 -146.6(5) .
B10 C1 C2 B2 -106.7(5) .
B10 C1 C2 B3 -39.5(5) .
B10 C1 B1 C2 29.9(5) .
B10 C1 B1 B2 -7.7(6) .
B10 C1 B1 B7 -69.4(6) .
B10 C1 B1 B8 -107.8(5) .
B10 C1 B8 B1 100.7(6) .
B10 C1 B8 B6 -0.9(7) .
B10 C1 B8 B7 61.8(7) .
B10 C1 B8 B9 -39.5(5) .
B10 C1 B9 B5 38.6(5) .
B10 C1 B9 B6 100.5(6) .
B10 C1 B9 B8 139.5(5) .
B10 C2 B1 C1 -29.6(4) .
B10 C2 B1 B2 107.1(5) .
B10 C2 B1 B7 69.1(6) .
B10 C2 B1 B8 6.7(6) .
B10 C2 B2 B1 -100.3(6) .
B10 C2 B2 B3 39.6(5) .
B10 C2 B2 B4 1.9(7) .
B10 C2 B2 B7 -61.5(7) .
B10 C2 B3 B2 -138.9(6) .
B10 C2 B3 B4 -101.3(6) .
B10 C2 B3 B5 -38.2(5) .
B10 B3 B4 B2 -99.7(6) .
B10 B3 B4 B5 38.1(5) .
B10 B3 B4 B6 1.7(8) .
B10 B3 B4 B7 -61.9(7) .
B10 B3 B5 B4 -137.2(6) .
B10 B3 B5 B6 -100.3(6) .
B10 B3 B5 B9 -36.2(5) .
B10 B5 B6 B4 -100.6(6) .
B10 B5 B6 B7 -62.7(7) .
B10 B5 B6 B8 0.3(8) .
B10 B5 B6 B9 38.5(5) .
B10 B5 B9 C1 -38.3(5) .
B10 B5 B9 B6 -137.0(6) .
B10 B5 B9 B8 -98.7(5) .
B11 C4 B12 B13 37.1(4) .
B11 C4 B12 B18 139.5(5) .
B11 C4 B12 B19 101.4(5) .
B11 C4 B17 C3 -136.7(4) .
B11 C4 B17 B15 -37.2(4) .
B11 C4 B17 B16 -99.4(5) .
B11 C4 B18 C3 97.2(5) .
B11 C4 B18 B12 -39.4(5) .
B11 C4 B18 B19 -2.2(6) .
B11 C4 B18 B20 60.6(6) .
B11 B12 B13 B14 100.7(5) .
B11 B12 B13 B15 37.3(4) .
B11 B12 B13 B19 138.0(5) .
B11 B12 B18 C3 -4.4(6) .
B11 B12 B18 C4 35.3(4) .
B11 B12 B18 B19 -102.0(5) .
B11 B12 B18 B20 -64.8(6) .
B11 B12 B19 B13 -37.6(4) .
B11 B12 B19 B14 -0.7(6) .
B11 B12 B19 B18 99.5(5) .
B11 B12 B19 B20 62.2(6) .
B11 B13 B14 B15 -36.9(4) .
B11 B13 B14 B16 -0.9(6) .
B11 B13 B14 B19 100.8(5) .
B11 B13 B14 B20 63.6(6) .
B11 B13 B15 B14 138.3(5) .
B11 B13 B15 B16 102.2(5) .
B11 B13 B15 B17 38.2(4) .
B11 B13 B19 B12 37.7(5) .
B11 B13 B19 B14 -100.5(5) .
B11 B13 B19 B18 -0.5(7) .
B11 B13 B19 B20 -63.6(6) .
B11 B15 B16 C3 1.0(6) .
B11 B15 B16 B14 99.3(5) .
B11 B15 B16 B17 -37.0(5) .
B11 B15 B16 B20 61.4(6) .
B11 B15 B17 C3 101.8(5) .
B11 B15 B17 C4 36.4(4) .
B11 B15 B17 B16 139.2(5) .
B12 C4 B11 B13 -37.2(5) .
B12 C4 B11 B15 -101.3(5) .
B12 C4 B11 B17 -139.6(5) .
B12 C4 B17 C3 -97.4(5) .
B12 C4 B17 B11 39.3(5) .
B12 C4 B17 B15 2.0(6) .
B12 C4 B17 B16 -60.1(6) .
B12 C4 B18 C3 136.6(5) .
B12 C4 B18 B19 37.2(4) .
B12 C4 B18 B20 99.9(5) .
B12 B11 B13 B14 -100.6(5) .
B12 B11 B13 B15 -137.9(5) .
B12 B11 B13 B19 -37.2(5) .
B12 B11 B15 B13 37.7(4) .
B12 B11 B15 B14 0.7(6) .
B12 B11 B15 B16 -62.6(6) .
B12 B11 B15 B17 -99.7(5) .
B12 B11 B17 C3 4.7(6) .
B12 B11 B17 C4 -35.2(4) .
B12 B11 B17 B15 101.9(5) .
B12 B11 B17 B16 65.8(6) .
B12 B13 B14 B15 -100.8(5) .
B12 B13 B14 B16 -64.7(6) .
B12 B13 B14 B19 37.0(5) .
B12 B13 B14 B20 -0.2(7) .
B12 B13 B15 B11 -37.8(4) .
B12 B13 B15 B14 100.5(5) .
B12 B13 B15 B16 64.4(6) .
B12 B13 B15 B17 0.3(6) .
B12 B13 B19 B14 -138.2(5) .
B12 B13 B19 B18 -38.3(5) .
B12 B13 B19 B20 -101.3(5) .
B12 B18 B19 B13 37.8(5) .
B12 B18 B19 B14 100.3(5) .
B12 B18 B19 B20 138.3(5) .
B12 B18 B20 C3 99.5(5) .
B12 B18 B20 B14 1.6(6) .
B12 B18 B20 B16 64.4(6) .
B12 B18 B20 B19 -37.0(5) .
B12 B19 B20 C3 -1.1(6) .
B12 B19 B20 B14 -99.4(5) .
B12 B19 B20 B16 -62.9(6) .
B12 B19 B20 B18 37.6(5) .
B13 B11 B12 C4 137.9(5) .
B13 B11 B12 B18 101.8(5) .
B13 B11 B12 B19 38.3(4) .
B13 B11 B15 B14 -37.0(4) .
B13 B11 B15 B16 -100.3(5) .
B13 B11 B15 B17 -137.4(5) .
B13 B11 B17 C3 -58.5(6) .
B13 B11 B17 C4 -98.4(5) .
B13 B11 B17 B15 38.7(5) .
B13 B11 B17 B16 2.6(6) .
B13 B12 B18 C3 58.6(6) .
B13 B12 B18 C4 98.3(5) .
B13 B12 B18 B19 -39.0(5) .
B13 B12 B18 B20 -1.8(6) .
B13 B12 B19 B14 36.9(4) .
B13 B12 B19 B18 137.1(5) .
B13 B12 B19 B20 99.8(5) .
B13 B14 B15 B11 37.0(4) .
B13 B14 B15 B16 139.7(5) .
B13 B14 B15 B17 100.6(5) .
B13 B14 B16 C3 64.0(6) .
B13 B14 B16 B15 -36.4(5) .
B13 B14 B16 B17 2.5(6) .
B13 B14 B16 B20 101.1(5) .
B13 B14 B19 B12 -36.8(4) .
B13 B14 B19 B18 -100.3(5) .
B13 B14 B19 B20 -138.4(5) .
B13 B14 B20 C3 -63.7(6) .
B13 B14 B20 B16 -101.5(5) .
B13 B14 B20 B18 -0.9(6) .
B13 B14 B20 B19 37.5(5) .
B13 B15 B16 C3 -62.2(6) .
B13 B15 B16 B14 36.0(4) .
B13 B15 B16 B17 -100.3(5) .
B13 B15 B16 B20 -1.8(6) .
B13 B15 B17 C3 64.1(5) .
B13 B15 B17 C4 -1.4(6) .
B13 B15 B17 B11 -37.7(4) .
B13 B15 B17 B16 101.5(5) .
B13 B19 B20 C3 61.6(6) .
B13 B19 B20 B14 -36.8(4) .
B13 B19 B20 B16 -0.3(6) .
B13 B19 B20 B18 100.2(5) .
B14 B13 B15 B11 -138.3(5) .
B14 B13 B15 B16 -36.1(4) .
B14 B13 B15 B17 -100.1(5) .
B14 B13 B19 B12 138.2(5) .
B14 B13 B19 B18 99.9(5) .
B14 B13 B19 B20 36.9(4) .
B14 B15 B16 C3 -98.3(5) .
B14 B15 B16 B17 -136.3(5) .
B14 B15 B16 B20 -37.9(4) .
B14 B15 B17 C3 1.2(6) .
B14 B15 B17 C4 -64.2(5) .
B14 B15 B17 B11 -100.6(5) .
B14 B15 B17 B16 38.6(4) .
B14 B16 B17 C3 97.1(5) .
B14 B16 B17 C4 57.5(6) .
B14 B16 B17 B11 -3.1(6) .
B14 B16 B17 B15 -39.2(4) .
B14 B16 B20 C3 -136.3(5) .
B14 B16 B20 B18 -100.5(5) .
B14 B16 B20 B19 -37.0(4) .
B14 B19 B20 C3 98.4(5) .
B14 B19 B20 B16 36.5(4) .
B14 B19 B20 B18 137.0(5) .
B15 B11 B12 C4 99.6(5) .
B15 B11 B12 B13 -38.3(4) .
B15 B11 B12 B18 63.6(6) .
B15 B11 B12 B19 0.0(6) .
B15 B11 B13 B12 137.9(5) .
B15 B11 B13 B14 37.2(4) .
B15 B11 B13 B19 100.6(5) .
B15 B11 B17 C3 -97.3(5) .
B15 B11 B17 C4 -137.2(5) .
B15 B11 B17 B16 -36.1(4) .
B15 B13 B14 B16 36.1(4) .
B15 B13 B14 B19 137.8(5) .
B15 B13 B14 B20 100.5(5) .
B15 B13 B19 B12 100.5(5) .
B15 B13 B19 B14 -37.7(4) .
B15 B13 B19 B18 62.2(6) .
B15 B13 B19 B20 -0.9(6) .
B15 B14 B16 C3 100.4(5) .
B15 B14 B16 B17 38.9(4) .
B15 B14 B16 B20 137.5(5) .
B15 B14 B19 B12 1.1(6) .
B15 B14 B19 B13 38.0(4) .
B15 B14 B19 B18 -62.4(6) .
B15 B14 B19 B20 -100.5(5) .
B15 B14 B20 C3 0.0(6) .
B15 B14 B20 B16 -37.7(4) .
B15 B14 B20 B18 62.9(6) .
B15 B14 B20 B19 101.3(5) .
B15 B16 B17 C3 136.3(5) .
B15 B16 B17 C4 96.7(5) .
B15 B16 B17 B11 36.0(4) .
B15 B16 B20 C3 -98.0(5) .
B15 B16 B20 B14 38.3(4) .
B15 B16 B20 B18 -62.2(6) .
B15 B16 B20 B19 1.3(6) .
B16 C3 C4 S4 -146.8(4) .
B16 C3 C4 B11 0.1(6) .
B16 C3 C4 B12 67.3(5) .
B16 C3 C4 B17 -39.7(4) .
B16 C3 C4 B18 107.4(5) .
B16 C3 B17 C4 137.3(4) .
B16 C3 B17 B11 100.0(5) .
B16 C3 B17 B15 38.0(4) .
B16 C3 B18 C4 -98.4(5) .
B16 C3 B18 B12 -61.1(6) .
B16 C3 B18 B19 1.0(6) .
B16 C3 B18 B20 39.2(4) .
B16 C3 B20 B14 -38.1(4) .
B16 C3 B20 B18 -140.1(5) .
B16 C3 B20 B19 -101.4(5) .
B16 B14 B15 B11 -102.7(5) .
B16 B14 B15 B13 -139.7(5) .
B16 B14 B15 B17 -39.1(4) .
B16 B14 B19 B12 64.4(6) .
B16 B14 B19 B13 101.2(5) .
B16 B14 B19 B18 0.9(6) .
B16 B14 B19 B20 -37.2(4) .
B16 B14 B20 C3 37.8(4) .
B16 B14 B20 B18 100.6(5) .
B16 B14 B20 B19 139.0(5) .
B16 B15 B17 C3 -37.4(4) .
B16 B15 B17 C4 -102.9(5) .
B16 B15 B17 B11 -139.2(5) .
B17 C3 C4 S4 -107.1(5) .
B17 C3 C4 B11 39.8(4) .
B17 C3 C4 B12 107.0(5) .
B17 C3 C4 B18 147.1(5) .
B17 C3 B16 B14 -101.8(5) .
B17 C3 B16 B15 -38.6(4) .
B17 C3 B16 B20 -140.0(5) .
B17 C3 B18 C4 -29.7(4) .
B17 C3 B18 B12 7.6(6) .
B17 C3 B18 B19 69.6(5) .
B17 C3 B18 B20 107.8(5) .
B17 C3 B20 B14 0.8(6) .
B17 C3 B20 B16 39.0(5) .
B17 C3 B20 B18 -101.1(5) .
B17 C3 B20 B19 -62.5(6) .
B17 C4 B11 B12 139.6(5) .
B17 C4 B11 B13 102.4(5) .
B17 C4 B11 B15 38.3(4) .
B17 C4 B12 B11 -38.9(4) .
B17 C4 B12 B13 -1.9(6) .
B17 C4 B12 B18 100.6(5) .
B17 C4 B12 B19 62.5(6) .
B17 C4 B18 C3 29.3(4) .
B17 C4 B18 B12 -107.3(5) .
B17 C4 B18 B19 -70.1(5) .
B17 C4 B18 B20 -7.3(6) .
B17 B11 B12 C4 35.9(4) .
B17 B11 B12 B13 -101.9(5) .
B17 B11 B12 B18 -0.1(6) .
B17 B11 B12 B19 -63.7(6) .
B17 B11 B13 B12 99.5(5) .
B17 B11 B13 B14 -1.1(6) .
B17 B11 B13 B15 -38.4(4) .
B17 B11 B13 B19 62.3(6) .
B17 B11 B15 B13 137.4(5) .
B17 B11 B15 B14 100.4(5) .
B17 B11 B15 B16 37.1(5) .
B17 B15 B16 C3 38.1(4) .
B17 B15 B16 B14 136.3(5) .
B17 B15 B16 B20 98.4(5) .
B17 B16 B20 C3 -34.9(4) .
B17 B16 B20 B14 101.3(5) .
B17 B16 B20 B18 0.8(6) .
B17 B16 B20 B19 64.4(5) .
B18 C3 C4 S4 105.8(5) .
B18 C3 C4 B11 -107.2(5) .
B18 C3 C4 B12 -40.1(4) .
B18 C3 C4 B17 -147.1(5) .
B18 C3 B16 B14 -0.5(6) .
B18 C3 B16 B15 62.8(6) .
B18 C3 B16 B17 101.4(5) .
B18 C3 B16 B20 -38.7(4) .
B18 C3 B17 C4 29.7(4) .
B18 C3 B17 B11 -7.7(6) .
B18 C3 B17 B15 -69.6(5) .
B18 C3 B17 B16 -107.6(5) .
B18 C3 B20 B14 102.0(5) .
B18 C3 B20 B16 140.1(5) .
B18 C3 B20 B19 38.7(4) .
B18 C4 B11 B12 39.1(5) .
B18 C4 B11 B13 1.9(6) .
B18 C4 B11 B15 -62.3(6) .
B18 C4 B11 B17 -100.5(5) .
B18 C4 B12 B11 -139.5(5) .
B18 C4 B12 B13 -102.4(5) .
B18 C4 B12 B19 -38.1(4) .
B18 C4 B17 C3 -29.5(4) .
B18 C4 B17 B11 107.2(5) .
B18 C4 B17 B15 70.0(5) .
B18 C4 B17 B16 7.9(6) .
B18 B12 B13 B11 -99.4(5) .
B18 B12 B13 B14 1.3(7) .
B18 B12 B13 B15 -62.1(6) .
B18 B12 B13 B19 38.5(5) .
B18 B12 B19 B13 -137.1(5) .
B18 B12 B19 B14 -100.2(5) .
B18 B12 B19 B20 -37.3(5) .
B18 B19 B20 C3 -38.6(4) .
B18 B19 B20 B14 -137.0(5) .
B18 B19 B20 B16 -100.5(5) .
B19 B12 B13 B11 -138.0(5) .
B19 B12 B13 B14 -37.3(5) .
B19 B12 B13 B15 -100.7(5) .
B19 B12 B18 C3 97.6(5) .
B19 B12 B18 C4 137.3(5) .
B19 B12 B18 B20 37.2(5) .
B19 B13 B14 B15 -137.8(5) .
B19 B13 B14 B16 -101.7(5) .
B19 B13 B14 B20 -37.2(5) .
B19 B13 B15 B11 -100.5(5) .
B19 B13 B15 B14 37.7(4) .
B19 B13 B15 B16 1.7(6) .
B19 B13 B15 B17 -62.4(6) .
B19 B14 B15 B11 -1.1(6) .
B19 B14 B15 B13 -38.1(4) .
B19 B14 B15 B16 101.6(5) .
B19 B14 B15 B17 62.5(6) .
B19 B14 B16 C3 -0.3(6) .
B19 B14 B16 B15 -100.7(5) .
B19 B14 B16 B17 -61.8(6) .
B19 B14 B16 B20 36.8(5) .
B19 B14 B20 C3 -101.3(5) .
B19 B14 B20 B16 -139.0(5) .
B19 B14 B20 B18 -38.4(5) .
B19 B18 B20 C3 136.5(5) .
B19 B18 B20 B14 38.6(5) .
B19 B18 B20 B16 101.3(5) .
B20 C3 C4 S4 145.2(4) .
B20 C3 C4 B11 -67.9(5) .
B20 C3 C4 B12 -0.7(6) .
B20 C3 C4 B17 -107.8(5) .
B20 C3 C4 B18 39.3(4) .
B20 C3 B16 B14 38.2(4) .
B20 C3 B16 B15 101.5(5) .
B20 C3 B16 B17 140.0(5) .
B20 C3 B17 C4 98.0(5) .
B20 C3 B17 B11 60.6(6) .
B20 C3 B17 B15 -1.3(6) .
B20 C3 B17 B16 -39.3(5) .
B20 C3 B18 C4 -137.5(4) .
B20 C3 B18 B12 -100.2(5) .
B20 C3 B18 B19 -38.2(4) .
B20 B14 B15 B11 -64.4(6) .
B20 B14 B15 B13 -101.4(5) .
B20 B14 B15 B16 38.3(5) .
B20 B14 B15 B17 -0.8(6) .
B20 B14 B16 C3 -37.1(4) .
B20 B14 B16 B15 -137.5(5) .
B20 B14 B16 B17 -98.7(5) .
B20 B14 B19 B12 101.6(5) .
B20 B14 B19 B13 138.4(5) .
B20 B14 B19 B18 38.1(4) .
B20 B16 B17 C3 34.3(4) .
B20 B16 B17 C4 -5.2(6) .
B20 B16 B17 B11 -65.9(5) .
B20 B16 B17 B15 -102.0(5) .
B20 B18 B19 B12 -138.3(5) .
B20 B18 B19 B13 -100.5(5) .
B20 B18 B19 B14 -38.0(4) .
B21 C5 C6 S6 -106.7(5) .
B21 C5 C6 B22 39.5(4) .
B21 C5 C6 B23 107.1(5) .
B21 C5 C6 B29 147.0(5) .
B21 C5 B26 B24 -38.4(5) .
B21 C5 B26 B27 -101.8(6) .
B21 C5 B26 B30 -139.8(5) .
B21 C5 B29 C6 -29.6(4) .
B21 C5 B29 B23 7.3(6) .
B21 C5 B29 B28 69.8(6) .
B21 C5 B29 B30 108.1(5) .
B21 C5 B30 B26 39.3(5) .
B21 C5 B30 B27 0.7(7) .
B21 C5 B30 B28 -61.8(7) .
B21 C5 B30 B29 -100.8(5) .
B21 C6 B22 B23 140.0(5) .
B21 C6 B22 B24 38.9(5) .
B21 C6 B22 B25 101.9(6) .
B21 C6 B23 B22 -38.5(5) .
B21 C6 B23 B25 -0.1(7) .
B21 C6 B23 B28 62.5(6) .
B21 C6 B23 B29 101.0(5) .
B21 C6 B29 C5 29.5(4) .
B21 C6 B29 B23 -107.4(5) .
B21 C6 B29 B28 -69.2(6) .
B21 C6 B29 B30 -7.0(6) .
B21 B22 B23 C6 35.1(4) .
B21 B22 B23 B25 -101.0(6) .
B21 B22 B23 B28 -63.6(6) .
B21 B22 B23 B29 -0.8(6) .
B21 B22 B24 B25 136.4(5) .
B21 B22 B24 B26 36.6(5) .
B21 B22 B24 B27 100.6(5) .
B21 B22 B25 B23 99.2(5) .
B21 B22 B25 B24 -38.9(5) .
B21 B22 B25 B27 -2.1(7) .
B21 B22 B25 B28 61.4(7) .
B21 B24 B25 B22 39.0(5) .
B21 B24 B25 B23 1.3(7) .
B21 B24 B25 B27 -100.7(6) .
B21 B24 B25 B28 -62.4(7) .
B21 B24 B26 C5 38.1(5) .
B21 B24 B26 B27 136.5(6) .
B21 B24 B26 B30 99.0(5) .
B21 B24 B27 B25 100.2(6) .
B21 B24 B27 B26 -39.1(5) .
B21 B24 B27 B28 61.6(7) .
B21 B24 B27 B30 -1.5(7) .
B21 B26 B27 B24 38.6(5) .
B21 B26 B27 B25 2.3(7) .
B21 B26 B27 B28 -61.5(7) .
B21 B26 B27 B30 -99.1(5) .
B21 B26 B30 C5 -35.2(4) .
B21 B26 B30 B27 101.1(6) .
B21 B26 B30 B28 63.6(6) .
B21 B26 B30 B29 0.2(6) .
B22 C6 B21 C5 -137.1(5) .
B22 C6 B21 B24 -38.1(5) .
B22 C6 B21 B26 -100.3(5) .
B22 C6 B23 B25 38.4(5) .
B22 C6 B23 B28 101.0(6) .
B22 C6 B23 B29 139.5(5) .
B22 C6 B29 C5 97.4(5) .
B22 C6 B29 B23 -39.6(5) .
B22 C6 B29 B28 -1.4(7) .
B22 C6 B29 B30 60.8(6) .
B22 B21 B24 B25 -38.9(5) .
B22 B21 B24 B26 -140.1(6) .
B22 B21 B24 B27 -101.2(6) .
B22 B21 B26 C5 -100.8(5) .
B22 B21 B26 B24 35.5(5) .
B22 B21 B26 B27 -3.6(7) .
B22 B21 B26 B30 -66.1(6) .
B22 B23 B25 B24 37.1(5) .
B22 B23 B25 B27 101.8(6) .
B22 B23 B25 B28 138.0(6) .
B22 B23 B28 B25 -37.4(5) .
B22 B23 B28 B27 -1.2(7) .
B22 B23 B28 B29 100.0(5) .
B22 B23 B28 B30 62.9(6) .
B22 B23 B29 C5 -3.9(6) .
B22 B23 B29 C6 35.5(4) .
B22 B23 B29 B28 -100.7(6) .
B22 B23 B29 B30 -64.3(6) .
B22 B24 B25 B23 -37.7(5) .
B22 B24 B25 B27 -139.6(5) .
B22 B24 B25 B28 -101.3(6) .
B22 B24 B26 C5 1.7(7) .
B22 B24 B26 B21 -36.4(5) .
B22 B24 B26 B27 100.1(6) .
B22 B24 B26 B30 62.6(7) .
B22 B24 B27 B25 36.3(5) .
B22 B24 B27 B26 -103.0(5) .
B22 B24 B27 B28 -2.2(7) .
B22 B24 B27 B30 -65.3(7) .
B22 B25 B27 B24 -36.1(5) .
B22 B25 B27 B26 -0.2(7) .
B22 B25 B27 B28 100.8(6) .
B22 B25 B27 B30 63.5(7) .
B22 B25 B28 B23 37.9(5) .
B22 B25 B28 B27 -101.7(6) .
B22 B25 B28 B29 -0.3(8) .
B22 B25 B28 B30 -64.2(7) .
B23 C6 B21 C5 -98.0(5) .
B23 C6 B21 B22 39.0(5) .
B23 C6 B21 B24 0.9(7) .
B23 C6 B21 B26 -61.3(6) .
B23 C6 B22 B21 -140.0(5) .
B23 C6 B22 B24 -101.1(6) .
B23 C6 B22 B25 -38.2(5) .
B23 C6 B29 C5 137.0(5) .
B23 C6 B29 B28 38.2(5) .
B23 C6 B29 B30 100.4(5) .
B23 B22 B24 B21 -99.1(5) .
B23 B22 B24 B25 37.3(5) .
B23 B22 B24 B26 -62.5(7) .
B23 B22 B24 B27 1.5(7) .
B23 B22 B25 B24 -138.1(5) .
B23 B22 B25 B27 -101.2(6) .
B23 B22 B25 B28 -37.8(5) .
B23 B25 B27 B24 -100.5(6) .
B23 B25 B27 B26 -64.6(7) .
B23 B25 B27 B28 36.4(5) .
B23 B25 B27 B30 -0.9(7) .
B23 B25 B28 B27 -139.6(5) .
B23 B25 B28 B29 -38.2(5) .
B23 B25 B28 B30 -102.1(6) .
B23 B28 B29 C5 -101.8(5) .
B23 B28 B29 C6 -37.0(5) .
B23 B28 B29 B30 -139.1(5) .
B23 B28 B30 C5 -1.8(7) .
B23 B28 B30 B26 -63.1(6) .
B23 B28 B30 B27 -100.8(6) .
B23 B28 B30 B29 37.1(5) .
B23 B29 B30 C5 99.3(5) .
B23 B29 B30 B26 64.4(6) .
B23 B29 B30 B27 0.8(6) .
B23 B29 B30 B28 -36.6(5) .
B24 B21 B22 C6 136.1(5) .
B24 B21 B22 B23 101.6(6) .
B24 B21 B22 B25 39.0(5) .
B24 B21 B26 C5 -136.3(5) .
B24 B21 B26 B27 -39.1(5) .
B24 B21 B26 B30 -101.6(6) .
B24 B22 B23 C6 98.6(5) .
B24 B22 B23 B25 -37.6(5) .
B24 B22 B23 B28 -0.2(6) .
B24 B22 B23 B29 62.6(6) .
B24 B22 B25 B23 138.1(5) .
B24 B22 B25 B27 36.9(5) .
B24 B22 B25 B28 100.3(6) .
B24 B25 B27 B26 35.9(5) .
B24 B25 B27 B28 136.9(5) .
B24 B25 B27 B30 99.6(6) .
B24 B25 B28 B23 100.7(6) .
B24 B25 B28 B27 -38.9(5) .
B24 B25 B28 B29 62.5(7) .
B24 B25 B28 B30 -1.4(7) .
B24 B26 B27 B25 -36.3(5) .
B24 B26 B27 B28 -100.1(6) .
B24 B26 B27 B30 -137.7(6) .
B24 B26 B30 C5 -98.1(5) .
B24 B26 B30 B27 38.2(5) .
B24 B26 B30 B28 0.7(7) .
B24 B26 B30 B29 -62.7(6) .
B24 B27 B28 B23 2.1(7) .
B24 B27 B28 B25 38.3(5) .
B24 B27 B28 B29 -62.1(7) .
B24 B27 B28 B30 -100.0(5) .
B24 B27 B30 C5 0.5(7) .
B24 B27 B30 B26 -37.1(5) .
B24 B27 B30 B28 100.8(6) .
B24 B27 B30 B29 63.2(7) .
B25 B22 B23 C6 136.2(6) .
B25 B22 B23 B28 37.4(5) .
B25 B22 B23 B29 100.2(6) .
B25 B22 B24 B21 -136.4(5) .
B25 B22 B24 B26 -99.8(6) .
B25 B22 B24 B27 -35.8(5) .
B25 B23 B28 B27 36.2(5) .
B25 B23 B28 B29 137.4(6) .
B25 B23 B28 B30 100.3(6) .
B25 B23 B29 C5 59.1(6) .
B25 B23 B29 C6 98.4(5) .
B25 B23 B29 B28 -37.8(5) .
B25 B23 B29 B30 -1.4(6) .
B25 B24 B26 C5 -62.4(6) .
B25 B24 B26 B21 -100.5(6) .
B25 B24 B26 B27 36.0(5) .
B25 B24 B26 B30 -1.6(7) .
B25 B24 B27 B26 -139.3(5) .
B25 B24 B27 B28 -38.5(5) .
B25 B24 B27 B30 -101.6(6) .
B25 B27 B28 B23 -36.2(5) .
B25 B27 B28 B29 -100.3(6) .
B25 B27 B28 B30 -138.2(5) .
B25 B27 B30 C5 -62.6(7) .
B25 B27 B30 B26 -100.3(6) .
B25 B27 B30 B28 37.6(5) .
B25 B27 B30 B29 0.1(7) .
B25 B28 B29 C5 -63.9(6) .
B25 B28 B29 C6 0.9(7) .
B25 B28 B29 B23 37.9(5) .
B25 B28 B29 B30 -101.2(6) .
B25 B28 B30 C5 61.7(6) .
B25 B28 B30 B26 0.4(7) .
B25 B28 B30 B27 -37.3(5) .
B25 B28 B30 B29 100.6(6) .
B26 C5 C6 S6 -146.4(4) .
B26 C5 C6 B21 -39.7(5) .
B26 C5 C6 B22 -0.2(6) .
B26 C5 C6 B23 67.4(6) .
B26 C5 C6 B29 107.4(5) .
B26 C5 B21 C6 137.6(5) .
B26 C5 B21 B22 100.0(5) .
B26 C5 B21 B24 37.9(5) .
B26 C5 B29 C6 -98.5(5) .
B26 C5 B29 B23 -61.6(6) .
B26 C5 B29 B28 0.8(7) .
B26 C5 B29 B30 39.1(5) .
B26 C5 B30 B27 -38.6(5) .
B26 C5 B30 B28 -101.1(6) .
B26 C5 B30 B29 -140.2(5) .
B26 B21 B22 C6 100.6(5) .
B26 B21 B22 B23 66.1(6) .
B26 B21 B22 B24 -35.5(5) .
B26 B21 B22 B25 3.5(6) .
B26 B21 B24 B22 140.1(6) .
B26 B21 B24 B25 101.1(6) .
B26 B21 B24 B27 38.8(5) .
B26 B24 B25 B22 103.2(5) .
B26 B24 B25 B23 65.5(7) .
B26 B24 B25 B27 -36.5(5) .
B26 B24 B25 B28 1.8(7) .
B26 B24 B27 B25 139.3(5) .
B26 B24 B27 B28 100.7(6) .
B26 B24 B27 B30 37.7(5) .
B26 B27 B28 B23 64.4(7) .
B26 B27 B28 B25 100.6(6) .
B26 B27 B28 B29 0.2(7) .
B26 B27 B28 B30 -37.7(5) .
B26 B27 B30 C5 37.7(5) .
B26 B27 B30 B28 137.9(6) .
B26 B27 B30 B29 100.4(5) .
B27 B24 B25 B22 139.6(5) .
B27 B24 B25 B23 102.0(6) .
B27 B24 B25 B28 38.3(5) .
B27 B24 B26 C5 -98.4(6) .
B27 B24 B26 B21 -136.5(6) .
B27 B24 B26 B30 -37.6(5) .
B27 B25 B28 B23 139.6(5) .
B27 B25 B28 B29 101.4(6) .
B27 B25 B28 B30 37.5(5) .
B27 B26 B30 C5 -136.3(6) .
B27 B26 B30 B28 -37.5(5) .
B27 B26 B30 B29 -100.8(6) .
B27 B28 B29 C5 -0.6(7) .
B27 B28 B29 C6 64.3(6) .
B27 B28 B29 B23 101.2(6) .
B27 B28 B29 B30 -37.9(5) .
B27 B28 B30 C5 99.0(6) .
B27 B28 B30 B26 37.7(5) .
B27 B28 B30 B29 137.9(5) .
B28 B23 B25 B22 -138.0(6) .
B28 B23 B25 B24 -100.9(6) .
B28 B23 B25 B27 -36.2(5) .
B28 B23 B29 C5 96.9(5) .
B28 B23 B29 C6 136.2(5) .
B28 B23 B29 B30 36.4(5) .
B28 B25 B27 B24 -136.9(5) .
B28 B25 B27 B26 -101.0(6) .
B28 B25 B27 B30 -37.4(5) .
B28 B27 B30 C5 -100.3(6) .
B28 B27 B30 B26 -137.9(6) .
B28 B27 B30 B29 -37.5(5) .
B28 B29 B30 C5 135.8(5) .
B28 B29 B30 B26 101.0(6) .
B28 B29 B30 B27 37.4(5) .
B29 C5 C6 S6 106.3(5) .
B29 C5 C6 B21 -147.0(5) .
B29 C5 C6 B22 -107.6(5) .
B29 C5 C6 B23 -40.0(4) .
B29 C5 B21 C6 29.7(4) .
B29 C5 B21 B22 -7.9(6) .
B29 C5 B21 B24 -70.0(6) .
B29 C5 B21 B26 -107.9(5) .
B29 C5 B26 B21 101.1(5) .
B29 C5 B26 B24 62.7(6) .
B29 C5 B26 B27 -0.7(7) .
B29 C5 B26 B30 -38.7(5) .
B29 C5 B30 B26 140.2(5) .
B29 C5 B30 B27 101.5(6) .
B29 C5 B30 B28 39.0(5) .
B29 C6 B21 C5 -29.6(4) .
B29 C6 B21 B22 107.5(5) .
B29 C6 B21 B24 69.4(6) .
B29 C6 B21 B26 7.2(6) .
B29 C6 B22 B21 -100.7(5) .
B29 C6 B22 B23 39.3(5) .
B29 C6 B22 B24 -61.8(6) .
B29 C6 B22 B25 1.2(7) .
B29 C6 B23 B22 -139.5(5) .
B29 C6 B23 B25 -101.1(6) .
B29 C6 B23 B28 -38.5(5) .
B29 B23 B25 B22 -100.4(5) .
B29 B23 B25 B24 -63.3(7) .
B29 B23 B25 B27 1.4(7) .
B29 B23 B25 B28 37.6(5) .
B29 B23 B28 B25 -137.4(6) .
B29 B23 B28 B27 -101.2(6) .
B29 B23 B28 B30 -37.1(5) .
B29 B28 B30 C5 -38.9(5) .
B29 B28 B30 B26 -100.2(5) .
B29 B28 B30 B27 -137.9(5) .
B30 C5 C6 S6 145.6(4) .
B30 C5 C6 B21 -107.7(5) .
B30 C5 C6 B22 -68.2(6) .
B30 C5 C6 B23 -0.6(6) .
B30 C5 C6 B29 39.4(5) .
B30 C5 B21 C6 98.1(5) .
B30 C5 B21 B22 60.5(7) .
B30 C5 B21 B24 -1.6(7) .
B30 C5 B21 B26 -39.5(5) .
B30 C5 B26 B21 139.8(5) .
B30 C5 B26 B24 101.4(6) .
B30 C5 B26 B27 38.0(5) .
B30 C5 B29 C6 -137.6(5) .
B30 C5 B29 B23 -100.7(5) .
B30 C5 B29 B28 -38.3(5) .
B30 B26 B27 B24 137.7(6) .
B30 B26 B27 B25 101.4(6) .
B30 B26 B27 B28 37.6(5) .
B30 B27 B28 B23 102.1(5) .
B30 B27 B28 B25 138.2(5) .
B30 B27 B28 B29 37.9(5) .
B30 B28 B29 C5 37.3(4) .
B30 B28 B29 C6 102.1(5) .
B30 B28 B29 B23 139.1(5) .

loop_
_exptl_oxdiff_crystal_face_indexfrac_h
_exptl_oxdiff_crystal_face_indexfrac_k
_exptl_oxdiff_crystal_face_indexfrac_l
_exptl_oxdiff_crystal_face_x
_exptl_oxdiff_crystal_face_y
_exptl_oxdiff_crystal_face_z
10.0008 7.9938 1.9897 0.0153 0.8547 -0.4722
0.0018 15.9912 -0.9938 -0.0045 0.0135 -0.9832
-9.9991 6.9980 -2.9838 -0.0162 -0.8426 -0.4497
-6.0015 -13.9911 -0.9970 0.0132 -0.5242 0.8474
3.9983 -14.9925 1.9887 0.0080 0.3271 0.9297
1.9983 -1.9929 -17.9814 0.9865 -0.0090 0.0644
-1.9980 4.9912 17.9824 -0.9972 0.0133 -0.2481
-1.0003 -10.9981 12.9822 -0.6613 0.0252 0.7161
9.9989 -8.9968 2.9832 0.0234 0.8397 0.5722
1.9976 -10.9891 -13.9890 0.8077 0.0161 0.6289
